data_1575816
loop_
_publ_author_name
'Elgayar, Fouad'
'Jeanneau, Erwann'
'Bargiela, Pascal'
'Mesbah, Adel'
'Essayem, Nadine'
'Mishra, Shashank'

_publ_section_title
;
 Exploring untapped potential of the molecular precursor approach to
 control fluorine-doping in mesostructured titania for acid catalysis
;
_journal_issue 22
_journal_name_full 'Catalysis Science &amp; Technology'
_journal_page_first 6744
_journal_page_last 6756
_journal_paper_doi 10.1039/D5CY00688K
_journal_volume 15
_journal_year 2025
_chemical_formula_moiety 'C24 H32 F24 N4 O6 Ti2, 0.5(C7 H8)'
_chemical_formula_sum 'C27.5 H36 F24 N4 O6 Ti2'
_chemical_formula_weight 1070.40
_space_group_crystal_system orthorhombic
_space_group_IT_number 33
_space_group_name_Hall 'P 2c -2n'
_space_group_name_H-M_alt 'P n a 21'
_atom_sites_solution_hydrogens geom
_atom_sites_solution_primary iterative
_audit_creation_date 2024-05-14
_audit_creation_method
;
Olex2 1.5-ac6-015
(compiled 2023.12.04 svn.r209d9fb2 for Rigaku Oxford Diffraction, GUI svn.r6873)
;
_audit_update_record
;
2025-02-19 deposited with the CCDC.	2025-09-17 downloaded from the CCDC.
;
_cell_angle_alpha 90
_cell_angle_beta 90
_cell_angle_gamma 90
_cell_formula_units_Z 16
_cell_length_a 24.66436(10)
_cell_length_b 12.04568(5)
_cell_length_c 62.6972(3)
_cell_measurement_reflns_used 155756
_cell_measurement_temperature 100.0(3)
_cell_measurement_theta_max 77.8660
_cell_measurement_theta_min 2.2620
_cell_volume 18627.27(14)
_computing_cell_refinement 'CrysAlisPro 1.171.43.105a (Rigaku OD, 2024)'
_computing_data_collection 'CrysAlisPro system (CCD 43.120a 64-bit (release 16-04-2024))'
_computing_data_reduction 'CrysAlisPro 1.171.43.105a (Rigaku OD, 2024)'
_computing_molecular_graphics 'Olex2 1.5-ac6-015 (Dolomanov et al., 2009)'
_computing_publication_material 'Olex2 1.5-ac6-015 (Dolomanov et al., 2009)'
_computing_structure_refinement 'SHELXL 2018/3 (Sheldrick, 2015)'
_computing_structure_solution
;
Superflip  (Palatinus & Chapuis, 2007;Palatinus & van der Lee, 2008;
Palatinus et al., 2012)
;
_diffrn_ambient_environment N~2~
_diffrn_ambient_temperature 100.0(3)
_diffrn_detector 'Hybrid Pixel Array Detector'
_diffrn_detector_area_resol_mean 10.0000
_diffrn_detector_type 'HyPix-Arc 100'
_diffrn_measured_fraction_theta_full 1.000
_diffrn_measured_fraction_theta_max 0.990
_diffrn_measurement_details
;
List of Runs (angles in degrees, time in seconds):

  # Type    Start    End  Width  t~exp~   \w     \q     \k     \f   Frames
#--------------------------------------------------------------------------
  1  \w    -25.00  54.00   0.50    6.15    --   36.74 -63.00-152.00  158
  2  \w      8.00  59.00   0.50    6.15    --   36.74  57.00 161.00  102
  3  \w    -39.00  45.00   0.50    6.15    --   36.74 -57.00  20.00  168
  4  \w     37.00 102.00   0.50    6.15    --   36.74-129.00 147.00  130
  5  \w    -54.00  43.00   0.50    6.15    --  -37.99  63.00 -15.00  194
  6  \w    -45.00  45.00   0.50    6.15    --  -37.99  57.00 161.00  180
  7  \w     -7.00  45.00   0.50    6.15    --   75.23 -57.00  20.00  104
  8  \w     37.00 102.00   0.50    6.15    --   75.23-129.00 147.00  130
  9  \w    106.00 155.00   0.50    6.15    --   75.23  57.00 161.00   98
 10  \w   -156.00 -92.00   0.50    6.15    --  -75.58 -63.00-152.00  128
 11  \w    -76.00 -15.00   0.50    6.15    --  -75.58 129.00-139.00  122
 12  \w    -45.00   7.00   0.50    6.15    --  -75.58  57.00 161.00  104
 13  \w    -54.00   5.00   0.50    6.15    --  -75.58  63.00 -15.00  118
 14  \w     37.00 102.00   0.50    6.15    --   85.26-129.00 147.00  130
 15  \w      5.00  54.00   0.50    6.15    --   85.26 -63.00-152.00   98
 16  \w      3.00  45.00   0.50    6.15    --   85.26 -57.00  20.00   84
 17  \w    -45.00  -3.00   0.50    6.15    --  -86.16  57.00 161.00   84
 18  \w   -177.00 -83.00   0.50    6.15    --  -97.69 -57.00  20.00  188
 19  \w    -54.00 -17.00   0.50    6.15    --  -97.69  63.00 -15.00   74
 20  \w    -45.00 -15.00   0.50    6.15    --  -97.69  57.00 161.00   60
 21  \w   -177.00 -92.00   0.50    6.15    --  -97.69 -63.00-152.00  170
 22  \w   -151.00 -88.00   0.50    6.15    --  -97.69-129.00 147.00  126
 23  \w    110.00 156.00   0.50    6.15    --  122.23 129.00-139.00   92
 24  \w    105.00 156.00   0.50    6.15    --  122.23  57.00 161.00  102
 25  \w      7.00  60.00   0.50    6.15    --   36.74  57.00-120.00  106
 26  \w     19.00  47.00   0.50    6.15    --  -37.99  19.00-150.00   56
 27  \w     19.00  47.00   0.50    6.15    --  -37.99  19.00 -60.00   56
 28  \w    -55.00 -17.00   0.50    6.15    --  -97.69  64.00  90.00   76
 29  \w    -67.00 -21.00   0.50    6.15    --  -97.69  77.00-180.00   92
 30  \w    -67.00 -21.00   0.50    6.15    --  -97.69  77.00  90.00   92
 31  \w    -66.00 -15.00   0.50    6.15    --  -97.69 111.00 -90.00  102
 32  \w     92.00 156.00   0.50    6.15    --  122.23  50.00  90.00  128
 33  \w     92.00 156.00   0.50    6.15    --  122.23  50.00 -90.00  128
 34  \w     92.00 156.00   0.50    6.15    --  122.23  50.00 -60.00  128
 35  \w     46.00  75.00   0.50    6.15    --  122.23 -77.00 -60.00   58
 36  \w     38.00  92.00   0.50    6.15    --  122.23-111.00  30.00  108
 37  \w     38.00  92.00   0.50    6.15    --  122.23-111.00-180.00  108
 38  \w     46.00  75.00   0.50    6.15    --  122.23 -77.00 -90.00   58
 39  \w     46.00  75.00   0.50    6.15    --  122.23 -77.00 120.00   58
 40  \w     46.00  75.00   0.50    6.15    --  122.23 -77.00 -30.00   58
 41  \w     92.00 156.00   0.50    6.15    --  122.23  50.00-180.00  128
 42  \w     46.00  75.00   0.50    6.15    --  122.23 -77.00 150.00   58
 43  \w      7.00  60.00   0.50    6.15    --   36.74  57.00  30.00  106
 44  \w      7.00  60.00   0.50    6.15    --   36.74  57.00 -30.00  106
 45  \w      7.00  60.00   0.50    6.15    --   36.74  57.00  90.00  106
 46  \w     19.00  47.00   0.50    6.15    --  -37.99  19.00  90.00   56
 47  \w     19.00  47.00   0.50    6.15    --  -37.99  19.00 120.00   56
 48  \w     19.00  47.00   0.50    6.15    --  -37.99  19.00  60.00   56
 49  \w     19.00  47.00   0.50    6.15    --  -37.99  19.00 -90.00   56
 50  \w     53.00 156.00   0.50    6.15    --   85.26  45.00-120.00  206
 51  \w   -166.00 -35.00   0.50    6.15    --  -86.16 -30.00  90.00  262
;
_diffrn_measurement_device 'four-circle diffractometer'
_diffrn_measurement_device_type 'XtaLAB Synergy, Dualflex, HyPix-Arc 100'
_diffrn_measurement_method '\w scans'
_diffrn_orient_matrix_type 'CrysAlisPro convention (1999,Acta A55,543-557)'
_diffrn_orient_matrix_UB_11 -0.0046330000
_diffrn_orient_matrix_UB_12 0.1275531000
_diffrn_orient_matrix_UB_13 -0.0003721000
_diffrn_orient_matrix_UB_21 0.0457211000
_diffrn_orient_matrix_UB_22 0.0082864000
_diffrn_orient_matrix_UB_23 0.0166620000
_diffrn_orient_matrix_UB_31 0.0422779000
_diffrn_orient_matrix_UB_32 0.0049478000
_diffrn_orient_matrix_UB_33 -0.0180588000
_diffrn_radiation_monochromator mirror
_diffrn_radiation_probe x-ray
_diffrn_radiation_type 'Cu K\a'
_diffrn_radiation_wavelength 1.54184
_diffrn_reflns_av_R_equivalents 0.0416
_diffrn_reflns_av_unetI/netI 0.0185
_diffrn_reflns_Laue_measured_fraction_full 1.000
_diffrn_reflns_Laue_measured_fraction_max 0.990
_diffrn_reflns_limit_h_max 31
_diffrn_reflns_limit_h_min -29
_diffrn_reflns_limit_k_max 15
_diffrn_reflns_limit_k_min -14
_diffrn_reflns_limit_l_max 78
_diffrn_reflns_limit_l_min -79
_diffrn_reflns_number 212795
_diffrn_reflns_point_group_measured_fraction_full 0.952
_diffrn_reflns_point_group_measured_fraction_max 0.919
_diffrn_reflns_theta_full 67.684
_diffrn_reflns_theta_max 78.596
_diffrn_reflns_theta_min 2.819
_diffrn_source 'micro-focus sealed X-ray tube'
_diffrn_source_type 'PhotonJet (Cu) X-ray Source'
_exptl_absorpt_coefficient_mu 4.189
_exptl_absorpt_correction_T_max 1.000
_exptl_absorpt_correction_T_min 0.213
_exptl_absorpt_correction_type gaussian
_exptl_absorpt_process_details
;
CrysAlisPro 1.171.43.105a (Rigaku Oxford Diffraction, 2024)
Numerical absorption correction based on gaussian integration over
a multifaceted crystal model
Empirical absorption correction using spherical harmonics,
implemented in SCALE3 ABSPACK scaling algorithm.
;
_exptl_crystal_colour colourless
_exptl_crystal_colour_primary colourless
_exptl_crystal_density_diffrn 1.527
_exptl_crystal_description block
_exptl_crystal_F_000 8592
_exptl_crystal_size_max 0.422
_exptl_crystal_size_mid 0.261
_exptl_crystal_size_min 0.142
_refine_diff_density_max 0.584
_refine_diff_density_min -0.545
_refine_diff_density_rms 0.082
_refine_ls_abs_structure_details
;
 Refined as an inversion twin.
;
_refine_ls_abs_structure_Flack 0.401(5)
_refine_ls_extinction_method none
_refine_ls_goodness_of_fit_ref 1.052
_refine_ls_hydrogen_treatment constr
_refine_ls_matrix_type full
_refine_ls_number_parameters 2244
_refine_ls_number_reflns 36848
_refine_ls_number_restraints 68
_refine_ls_restrained_S_all 1.053
_refine_ls_R_factor_all 0.0590
_refine_ls_R_factor_gt 0.0588
_refine_ls_shift/su_max 0.031
_refine_ls_shift/su_mean 0.001
_refine_ls_structure_factor_coef Fsqd
_refine_ls_weighting_details 'w=1/[\s^2^(Fo^2^)+(0.0717P)^2^+42.4529P] where P=(Fo^2^+2Fc^2^)/3'
_refine_ls_weighting_scheme calc
_refine_ls_wR_factor_gt 0.1529
_refine_ls_wR_factor_ref 0.1530
_reflns_Friedel_coverage 0.838
_reflns_Friedel_fraction_full 0.902
_reflns_Friedel_fraction_max 0.846
_reflns_number_gt 36691
_reflns_number_total 36848
_reflns_threshold_expression 'I > 2\s(I)'
_cod_data_source_file d5cy00688k2.cif
_cod_data_source_block flgb024_autored
_cod_depositor_comments 'Adding full bibliography for 1575809--1575816.cif.'
_cod_original_formula_sum 'C27.50 H36 F24 N4 O6 Ti2'
_cod_database_code 1575816
_shelx_shelxl_version_number 2018/3
_chemical_oxdiff_formula 'C30 H40 F24 N4 O6 Ti2'
_shelx_space_group_comment
;
The symmetry employed for this shelxl refinement is uniquely defined
by the following loop, which should always be used as a source of
symmetry information in preference to the above space-group names.
They are only intended as comments.
;
_olex2_refinement_description
;
1. Twinned data refinement
 Scales: 0.599(6)
 0.401(6)
2. Fixed Uiso
 At 1.2 times of:
  All C(H) groups, All C(H,H) groups
 At 1.5 times of:
  All C(H,H,H) groups
3. Restrained distances
 C98-C97 \\sim C99-C98 \\sim C99-C100 \\sim C101-C100 \\sim C102-C101 \\sim
C97-C102 \\sim C106-C105 ~
 C107-C106 \\sim C108-C107 \\sim C109-C108 \\sim C109-C104 \\sim C105-C104
 with sigma of 0.01
 C110-C104 \\sim C97-C103
 with sigma of 0.01
4. Uiso/Uaniso restraints and constraints
Uanis(C100) = Uanis(C99) = Uanis(C98) = Uanis(C101) = Uanis(C109) = Uanis(C104)
= Uanis(C107) = Uanis(C108) = Uanis(C106) = Uanis(C105) = Uanis(C110) =
Uanis(C102) = Uanis(C97) = Uanis(C103)
5.a Secondary CH2 refined with riding coordinates:
 C4(H4A,H4B), C10(H10A,H10B), C16(H16A,H16B), C22(H22A,H22B), C28(H28A,H28B),
 C34(H34A,H34B), C40(H40A,H40B), C46(H46A,H46B), C52(H52A,H52B), C58(H58A,H58B),
  C64(H64A,H64B), C70(H70A,H70B), C76(H76A,H76B), C82(H82A,H82B), C88(H88A,
 H88B), C94(H94A,H94B)
5.b Aromatic/amide H refined with riding coordinates:
 C98(H98), C99(H99), C100(H100), C101(H101), C102(H102), C105(H105),
 C106(H106), C107(H107), C108(H108), C109(H109)
5.c Idealised Me refined as rotating group:
 C5(H5A,H5B,H5C), C6(H6A,H6B,H6C), C11(H11A,H11B,H11C), C12(H12A,H12B,H12C),
 C17(H17A,H17B,H17C), C18(H18A,H18B,H18C), C23(H23A,H23B,H23C), C24(H24A,H24B,
 H24C), C29(H29A,H29B,H29C), C30(H30A,H30B,H30C), C35(H35A,H35B,H35C), C36(H36A,
 H36B,H36C), C41(H41A,H41B,H41C), C42(H42A,H42B,H42C), C47(H47A,H47B,H47C),
 C48(H48A,H48B,H48C), C53(H53A,H53B,H53C), C54(H54A,H54B,H54C), C59(H59A,H59B,
 H59C), C60(H60A,H60B,H60C), C65(H65A,H65B,H65C), C66(H66A,H66B,H66C), C71(H71A,
 H71B,H71C), C72(H72A,H72B,H72C), C77(H77A,H77B,H77C), C78(H78A,H78B,H78C),
 C83(H83A,H83B,H83C), C84(H84A,H84B,H84C), C89(H89A,H89B,H89C), C90(H90A,H90B,
 H90C), C95(H95A,H95B,H95C), C96(H96A,H96B,H96C), C103(H10C,H10D,H10E),
 C110(H11D,H11E,H11F)
;
_smtbx_masks_void_probe_radius 1.2
_smtbx_masks_void_truncation_radius 1.2
_olex2_exptl_crystal_mounting_method 'The crystal was mounted on a MITIGEN holder in perfluoroether oil'
_olex2_submission_original_sample_id FLGB024
_olex2_submission_special_instructions 'No special instructions were received'
_oxdiff_exptl_absorpt_empirical_details
;
Empirical correction (ABSPACK) includes:
- Absorption correction using spherical harmonics
- Frame scaling
;
_oxdiff_exptl_absorpt_empirical_full_max 1.434
_oxdiff_exptl_absorpt_empirical_full_min 0.758

loop_
_space_group_symop_operation_xyz
'x, y, z'
'-x, -y, z+1/2'
'-x+1/2, y+1/2, z+1/2'
'x+1/2, -y+1/2, z'

loop_
_atom_site_label
_atom_site_type_symbol
_atom_site_fract_x
_atom_site_fract_y
_atom_site_fract_z
_atom_site_U_iso_or_equiv
_atom_site_adp_type
_atom_site_occupancy
_atom_site_site_symmetry_order
_atom_site_calc_flag
_atom_site_refinement_flags_posn
_atom_site_refinement_flags_adp
_atom_site_refinement_flags_occupancy
_atom_site_disorder_assembly
_atom_site_disorder_group
Ti1 Ti 0.31207(5) 0.29864(10) 0.31829(2) 0.0365(3) Uani 1 1 d . . . . .
Ti24 Ti 0.31497(4) 0.52424(9) 0.32792(2) 0.0274(2) Uani 1 1 d . . . . .
F1 F 0.2531(4) 0.0417(5) 0.36508(11) 0.088(2) Uani 1 1 d . . . . .
F2 F 0.3309(4) 0.0002(5) 0.37787(14) 0.121(4) Uani 1 1 d . . . . .
F3 F 0.3147(4) -0.0243(4) 0.34442(13) 0.093(2) Uani 1 1 d . . . . .
F4 F 0.3350(3) 0.3372(4) 0.37376(8) 0.0601(14) Uani 1 1 d . . . . .
F5 F 0.2786(3) 0.2236(4) 0.38730(10) 0.0722(17) Uani 1 1 d . . . . .
F6 F 0.3646(3) 0.1954(5) 0.39093(10) 0.0799(19) Uani 1 1 d . . . . .
F7 F 0.3462(2) 0.3671(6) 0.24848(9) 0.0682(15) Uani 1 1 d . . . . .
F8 F 0.2591(2) 0.3597(6) 0.24326(9) 0.0690(15) Uani 1 1 d . . . . .
F9 F 0.29083(18) 0.4484(4) 0.26991(7) 0.0497(11) Uani 1 1 d . . . . .
F10 F 0.3676(3) 0.1583(6) 0.25460(12) 0.095(2) Uani 1 1 d . . . . .
F11 F 0.2872(4) 0.1494(7) 0.24025(11) 0.109(3) Uani 1 1 d . . . . .
F12 F 0.3038(3) 0.0580(5) 0.26849(12) 0.086(2) Uani 1 1 d . . . . .
F13 F 0.4688(2) 0.5869(5) 0.27886(8) 0.0584(13) Uani 1 1 d . . . . .
F14 F 0.41102(19) 0.4613(4) 0.28678(7) 0.0476(10) Uani 1 1 d . . . . .
F15 F 0.39049(19) 0.5839(4) 0.26339(7) 0.0513(11) Uani 1 1 d . . . . .
F16 F 0.4423(2) 0.7946(5) 0.28566(9) 0.0618(13) Uani 1 1 d . . . . .
F17 F 0.3583(2) 0.7776(4) 0.27595(8) 0.0593(13) Uani 1 1 d . . . . .
F18 F 0.3768(3) 0.8333(4) 0.30760(9) 0.0636(14) Uani 1 1 d . . . . .
F19 F 0.16205(18) 0.4977(5) 0.37740(8) 0.0596(13) Uani 1 1 d . . . . .
F20 F 0.23778(19) 0.4508(4) 0.39126(7) 0.0522(11) Uani 1 1 d . . . . .
F21 F 0.2162(2) 0.3935(4) 0.36013(7) 0.0532(11) Uani 1 1 d . . . . .
F22 F 0.2599(2) 0.7711(4) 0.37128(8) 0.0544(12) Uani 1 1 d . . . . .
F23 F 0.1971(2) 0.6923(5) 0.38935(8) 0.0639(14) Uani 1 1 d . . . . .
F24 F 0.2803(2) 0.6483(4) 0.39481(8) 0.0557(12) Uani 1 1 d . . . . .
O1 O 0.26708(18) 0.4201(4) 0.31701(7) 0.0347(10) Uani 1 1 d . . . . .
O2 O 0.35962(17) 0.4022(4) 0.32843(8) 0.0332(9) Uani 1 1 d . . . . .
O3 O 0.2926(3) 0.2092(4) 0.34158(9) 0.0486(14) Uani 1 1 d . . . . .
O4 O 0.3308(2) 0.2642(4) 0.28921(9) 0.0448(12) Uani 1 1 d . . . . .
O5 O 0.33923(17) 0.6100(4) 0.30430(7) 0.0316(9) Uani 1 1 d . . . . .
O6 O 0.29204(19) 0.5549(4) 0.35602(7) 0.0327(9) Uani 1 1 d . . . . .
N1 N 0.3884(3) 0.1848(6) 0.32444(14) 0.061(2) Uani 1 1 d . . . . .
N2 N 0.2334(3) 0.2109(6) 0.30333(12) 0.0530(17) Uani 1 1 d . . . . .
N3 N 0.3950(2) 0.6133(5) 0.33997(9) 0.0347(12) Uani 1 1 d . . . . .
N4 N 0.2374(2) 0.6425(5) 0.32448(9) 0.0341(12) Uani 1 1 d . . . . .
C1 C 0.3281(4) 0.1628(6) 0.35643(17) 0.058(2) Uani 1 1 d . . . . .
C2 C 0.3069(6) 0.0441(9) 0.36089(19) 0.080(4) Uani 1 1 d . . . . .
C3 C 0.3245(4) 0.2307(8) 0.37779(15) 0.057(2) Uani 1 1 d . . . . .
C4 C 0.3864(4) 0.1642(7) 0.34720(18) 0.065(3) Uani 1 1 d . . . . .
H4A H 0.407559 0.222380 0.354605 0.078 Uiso 1 1 calc R U . . .
H4B H 0.403818 0.091890 0.350190 0.078 Uiso 1 1 calc R U . . .
C5 C 0.4392(4) 0.2380(10) 0.3190(2) 0.078(3) Uani 1 1 d . . . . .
H5A H 0.440912 0.249623 0.303518 0.117 Uiso 1 1 calc R U . . .
H5B H 0.469448 0.190487 0.323428 0.117 Uiso 1 1 calc R U . . .
H5C H 0.441743 0.309701 0.326282 0.117 Uiso 1 1 calc R U . . .
C6 C 0.3875(5) 0.0780(8) 0.3124(2) 0.079(3) Uani 1 1 d . . . . .
H6A H 0.414314 0.026972 0.318428 0.118 Uiso 1 1 calc R U . . .
H6B H 0.396254 0.092152 0.297351 0.118 Uiso 1 1 calc R U . . .
H6C H 0.351319 0.044681 0.313347 0.118 Uiso 1 1 calc R U . . .
C7 C 0.2944(4) 0.2549(7) 0.27240(14) 0.051(2) Uani 1 1 d . . . . .
C8 C 0.2983(3) 0.3602(10) 0.25833(12) 0.058(2) Uani 1 1 d . . . . .
C9 C 0.3133(5) 0.1555(9) 0.25878(16) 0.068(3) Uani 1 1 d . . . . .
C10 C 0.2353(4) 0.2422(10) 0.28038(15) 0.062(2) Uani 1 1 d . . . . .
H10A H 0.215787 0.313162 0.278298 0.075 Uiso 1 1 calc R U . . .
H10B H 0.216724 0.184541 0.271841 0.075 Uiso 1 1 calc R U . . .
C11 C 0.2335(5) 0.0868(9) 0.3061(2) 0.080(3) Uani 1 1 d . . . . .
H11A H 0.226085 0.068366 0.320995 0.120 Uiso 1 1 calc R U . . .
H11B H 0.269013 0.057152 0.301977 0.120 Uiso 1 1 calc R U . . .
H11C H 0.205414 0.054048 0.296957 0.120 Uiso 1 1 calc R U . . .
C12 C 0.1842(4) 0.2534(9) 0.31279(14) 0.055(2) Uani 1 1 d . . . . .
H12A H 0.178917 0.330785 0.308438 0.083 Uiso 1 1 calc R U . . .
H12B H 0.186911 0.249387 0.328364 0.083 Uiso 1 1 calc R U . . .
H12C H 0.153275 0.208768 0.307980 0.083 Uiso 1 1 calc R U . . .
C13 C 0.3919(3) 0.6408(6) 0.30019(12) 0.0387(15) Uani 1 1 d . . . . .
C14 C 0.4154(3) 0.5658(7) 0.28206(12) 0.0453(17) Uani 1 1 d . . . . .
C15 C 0.3932(3) 0.7588(7) 0.29213(13) 0.0431(17) Uani 1 1 d . . . . .
C16 C 0.4294(3) 0.6228(6) 0.32027(12) 0.0396(15) Uani 1 1 d . . . . .
H16A H 0.451064 0.554324 0.318417 0.047 Uiso 1 1 calc R U . . .
H16B H 0.454652 0.686152 0.321742 0.047 Uiso 1 1 calc R U . . .
C17 C 0.4253(3) 0.5462(7) 0.35555(14) 0.0487(19) Uani 1 1 d . . . . .
H17A H 0.436055 0.475812 0.348964 0.073 Uiso 1 1 calc R U . . .
H17B H 0.402220 0.531303 0.367956 0.073 Uiso 1 1 calc R U . . .
H17C H 0.457671 0.586862 0.360100 0.073 Uiso 1 1 calc R U . . .
C18 C 0.3851(3) 0.7217(6) 0.34970(13) 0.0404(16) Uani 1 1 d . . . . .
H18A H 0.364338 0.711986 0.362903 0.061 Uiso 1 1 calc R U . . .
H18B H 0.364432 0.768253 0.339780 0.061 Uiso 1 1 calc R U . . .
H18C H 0.419787 0.757466 0.352935 0.061 Uiso 1 1 calc R U . . .
C19 C 0.2412(3) 0.5824(6) 0.36232(11) 0.0377(15) Uani 1 1 d . . . . .
C20 C 0.2148(3) 0.4789(8) 0.37290(12) 0.051(2) Uani 1 1 d . . . . .
C21 C 0.2456(3) 0.6730(7) 0.37946(12) 0.0449(17) Uani 1 1 d . . . . .
C22 C 0.2037(3) 0.6162(7) 0.34285(12) 0.0433(17) Uani 1 1 d . . . . .
H22A H 0.178983 0.554196 0.339304 0.052 Uiso 1 1 calc R U . . .
H22B H 0.181458 0.681533 0.346736 0.052 Uiso 1 1 calc R U . . .
C23 C 0.2518(3) 0.7595(7) 0.32337(14) 0.0465(18) Uani 1 1 d . . . . .
H23A H 0.274019 0.772705 0.310647 0.070 Uiso 1 1 calc R U . . .
H23B H 0.272464 0.780079 0.336125 0.070 Uiso 1 1 calc R U . . .
H23C H 0.218782 0.804419 0.322573 0.070 Uiso 1 1 calc R U . . .
C24 C 0.2059(3) 0.6164(9) 0.30444(12) 0.050(2) Uani 1 1 d . . . . .
H24A H 0.199701 0.536126 0.303551 0.075 Uiso 1 1 calc R U . . .
H24B H 0.226629 0.640862 0.291958 0.075 Uiso 1 1 calc R U . . .
H24C H 0.170979 0.655079 0.304795 0.075 Uiso 1 1 calc R U . . .
Ti2 Ti 0.42749(4) 0.49224(9) 0.46259(2) 0.0250(2) Uani 1 1 d . . . . .
Ti3 Ti 0.42931(5) 0.71845(9) 0.47211(2) 0.0321(2) Uani 1 1 d . . . . .
F25 F 0.3036(2) 0.2161(5) 0.50431(9) 0.0634(14) Uani 1 1 d . . . . .
F26 F 0.3875(2) 0.2366(4) 0.51400(9) 0.0566(12) Uani 1 1 d . . . . .
F27 F 0.3688(2) 0.1831(4) 0.48238(8) 0.0584(13) Uani 1 1 d . . . . .
F28 F 0.32983(18) 0.5515(4) 0.50326(7) 0.0442(10) Uani 1 1 d . . . . .
F29 F 0.27443(17) 0.4188(5) 0.51099(8) 0.0563(12) Uani 1 1 d . . . . .
F30 F 0.35149(19) 0.4310(4) 0.52675(7) 0.0483(10) Uani 1 1 d . . . . .
F31 F 0.4825(2) 0.2482(4) 0.41834(8) 0.0532(12) Uani 1 1 d . . . . .
F32 F 0.5474(2) 0.3311(6) 0.40073(9) 0.0699(16) Uani 1 1 d . . . . .
F33 F 0.4633(2) 0.3693(4) 0.39463(7) 0.0547(12) Uani 1 1 d . . . . .
F34 F 0.57962(19) 0.5277(6) 0.41277(8) 0.0684(16) Uani 1 1 d . . . . .
F35 F 0.5027(2) 0.5710(4) 0.39885(7) 0.0530(12) Uani 1 1 d . . . . .
F36 F 0.5234(2) 0.6290(4) 0.43023(8) 0.0536(12) Uani 1 1 d . . . . .
F37 F 0.44863(18) 0.5688(4) 0.51984(7) 0.0441(10) Uani 1 1 d . . . . .
F38 F 0.4793(2) 0.6618(5) 0.54695(8) 0.0607(13) Uani 1 1 d . . . . .
F39 F 0.39428(19) 0.6515(4) 0.54159(7) 0.0503(11) Uani 1 1 d . . . . .
F40 F 0.4351(3) 0.9649(4) 0.52079(10) 0.0737(16) Uani 1 1 d . . . . .
F41 F 0.3743(2) 0.8639(5) 0.53528(11) 0.0752(17) Uani 1 1 d . . . . .
F42 F 0.4528(3) 0.8719(6) 0.54935(10) 0.0778(17) Uani 1 1 d . . . . .
F43 F 0.3758(3) 0.8221(4) 0.39917(9) 0.0733(17) Uani 1 1 d . . . . .
F44 F 0.4622(3) 0.7964(5) 0.40258(9) 0.0733(16) Uani 1 1 d . . . . .
F45 F 0.4056(2) 0.6800(4) 0.41645(8) 0.0515(11) Uani 1 1 d . . . . .
F46 F 0.4876(4) 0.9759(5) 0.42467(11) 0.087(2) Uani 1 1 d . . . . .
F47 F 0.4259(3) 1.0420(5) 0.44619(14) 0.098(3) Uani 1 1 d . . . . .
F48 F 0.4086(4) 1.0185(5) 0.41280(13) 0.117(3) Uani 1 1 d . . . . .
O7 O 0.47509(17) 0.5972(4) 0.47290(7) 0.0311(9) Uani 1 1 d . . . . .
O8 O 0.38239(16) 0.6137(4) 0.46134(7) 0.0322(9) Uani 1 1 d . . . . .
O9 O 0.40343(17) 0.4055(4) 0.48595(7) 0.0289(9) Uani 1 1 d . . . . .
O10 O 0.44993(17) 0.4607(4) 0.43399(7) 0.0286(9) Uani 1 1 d . . . . .
O11 O 0.41034(19) 0.7527(4) 0.50066(8) 0.0391(11) Uani 1 1 d . . . . .
O12 O 0.4499(2) 0.8055(4) 0.44821(9) 0.0439(12) Uani 1 1 d . . . . .
N5 N 0.3474(2) 0.3998(4) 0.45050(8) 0.0290(11) Uani 1 1 d . . . . .
N6 N 0.5056(2) 0.3751(5) 0.46569(9) 0.0318(11) Uani 1 1 d . . . . .
N7 N 0.5076(2) 0.8078(5) 0.48698(10) 0.0391(13) Uani 1 1 d . . . . .
N8 N 0.3516(3) 0.8324(5) 0.46545(13) 0.0541(19) Uani 1 1 d . . . . .
C25 C 0.3505(3) 0.3719(5) 0.48979(12) 0.0340(14) Uani 1 1 d . . . . .
C26 C 0.3532(3) 0.2543(7) 0.49768(15) 0.0483(19) Uani 1 1 d . . . . .
C27 C 0.3271(3) 0.4415(7) 0.50767(12) 0.0402(16) Uani 1 1 d . . . . .
C28 C 0.3140(3) 0.3874(7) 0.46970(11) 0.0372(15) Uani 1 1 d . . . . .
H28A H 0.289872 0.322291 0.468094 0.045 Uiso 1 1 calc R U . . .
H28B H 0.291030 0.454115 0.471536 0.045 Uiso 1 1 calc R U . . .
C29 C 0.3175(3) 0.4681(6) 0.43431(12) 0.0405(16) Uani 1 1 d . . . . .
H29A H 0.341069 0.481943 0.422015 0.061 Uiso 1 1 calc R U . . .
H29B H 0.306804 0.539088 0.440704 0.061 Uiso 1 1 calc R U . . .
H29C H 0.285009 0.428034 0.429624 0.061 Uiso 1 1 calc R U . . .
C30 C 0.3608(3) 0.2916(6) 0.44002(13) 0.0393(15) Uani 1 1 d . . . . .
H30A H 0.385577 0.249344 0.449165 0.059 Uiso 1 1 calc R U . . .
H30B H 0.378261 0.305753 0.426235 0.059 Uiso 1 1 calc R U . . .
H30C H 0.327499 0.248888 0.437785 0.059 Uiso 1 1 calc R U . . .
C31 C 0.5019(3) 0.4354(6) 0.42756(10) 0.0314(13) Uani 1 1 d . . . . .
C32 C 0.4990(3) 0.3476(7) 0.40981(13) 0.0463(18) Uani 1 1 d . . . . .
C33 C 0.5275(3) 0.5427(7) 0.41684(12) 0.0440(17) Uani 1 1 d . . . . .
C34 C 0.5379(2) 0.4041(6) 0.44670(10) 0.0335(14) Uani 1 1 d . . . . .
H34A H 0.561054 0.340232 0.442760 0.040 Uiso 1 1 calc R U . . .
H34B H 0.561951 0.467386 0.450170 0.040 Uiso 1 1 calc R U . . .
C35 C 0.4918(3) 0.2571(6) 0.46590(13) 0.0419(17) Uani 1 1 d . . . . .
H35A H 0.465371 0.241621 0.454600 0.063 Uiso 1 1 calc R U . . .
H35B H 0.476067 0.237556 0.479763 0.063 Uiso 1 1 calc R U . . .
H35C H 0.524562 0.212899 0.463481 0.063 Uiso 1 1 calc R U . . .
C36 C 0.5359(3) 0.4001(6) 0.48515(11) 0.0368(14) Uani 1 1 d . . . . .
H36A H 0.511862 0.392893 0.497520 0.055 Uiso 1 1 calc R U . . .
H36B H 0.549925 0.476098 0.484414 0.055 Uiso 1 1 calc R U . . .
H36C H 0.566205 0.347979 0.486563 0.055 Uiso 1 1 calc R U . . .
C37 C 0.4459(3) 0.7646(7) 0.51762(12) 0.0389(16) Uani 1 1 d . . . . .
C38 C 0.4418(3) 0.6622(7) 0.53146(15) 0.051(2) Uani 1 1 d . . . . .
C39 C 0.4277(4) 0.8679(7) 0.53072(16) 0.056(2) Uani 1 1 d . . . . .
C40 C 0.5049(3) 0.7767(8) 0.50949(14) 0.051(2) Uani 1 1 d . . . . .
H40A H 0.523691 0.833836 0.518088 0.061 Uiso 1 1 calc R U . . .
H40B H 0.524158 0.705438 0.511555 0.061 Uiso 1 1 calc R U . . .
C41 C 0.5091(4) 0.9262(8) 0.48371(16) 0.061(2) Uani 1 1 d . . . . .
H41A H 0.472152 0.955940 0.484133 0.092 Uiso 1 1 calc R U . . .
H41B H 0.525412 0.942317 0.469791 0.092 Uiso 1 1 calc R U . . .
H41C H 0.530843 0.960851 0.494976 0.092 Uiso 1 1 calc R U . . .
C42 C 0.5588(3) 0.7611(9) 0.47816(16) 0.061(3) Uani 1 1 d . . . . .
H42A H 0.563988 0.788073 0.463556 0.091 Uiso 1 1 calc R U . . .
H42B H 0.556622 0.679869 0.478080 0.091 Uiso 1 1 calc R U . . .
H42C H 0.589379 0.784649 0.487036 0.091 Uiso 1 1 calc R U . . .
C43 C 0.4148(4) 0.8555(7) 0.43377(14) 0.056(2) Uani 1 1 d . . . . .
C44 C 0.4127(5) 0.7869(7) 0.41348(16) 0.063(3) Uani 1 1 d . . . . .
C45 C 0.4343(7) 0.9765(8) 0.4294(2) 0.085(4) Uani 1 1 d . . . . .
C46 C 0.3539(4) 0.8530(7) 0.44242(18) 0.065(3) Uani 1 1 d . . . . .
H46A H 0.336264 0.924993 0.439246 0.078 Uiso 1 1 calc R U . . .
H46B H 0.333506 0.794168 0.434873 0.078 Uiso 1 1 calc R U . . .
C47 C 0.3014(3) 0.7751(9) 0.47067(18) 0.064(3) Uani 1 1 d . . . . .
H47A H 0.301664 0.754480 0.485791 0.096 Uiso 1 1 calc R U . . .
H47B H 0.298220 0.708097 0.461911 0.096 Uiso 1 1 calc R U . . .
H47C H 0.270601 0.824290 0.467839 0.096 Uiso 1 1 calc R U . . .
C48 C 0.3549(6) 0.9380(8) 0.4780(2) 0.083(4) Uani 1 1 d . . . . .
H48A H 0.380925 0.988309 0.471159 0.124 Uiso 1 1 calc R U . . .
H48B H 0.366912 0.921547 0.492527 0.124 Uiso 1 1 calc R U . . .
H48C H 0.319138 0.973200 0.478391 0.124 Uiso 1 1 calc R U . . .
Ti4 Ti 0.69298(4) 0.42407(9) 0.58406(2) 0.0224(2) Uani 1 1 d . . . . .
Ti5 Ti 0.68856(4) 0.65318(9) 0.59005(2) 0.0243(2) Uani 1 1 d . . . . .
F49 F 0.53197(16) 0.4312(4) 0.53866(7) 0.0417(9) Uani 1 1 d . . . . .
F50 F 0.60575(16) 0.4720(4) 0.52178(6) 0.0392(9) Uani 1 1 d . . . . .
F51 F 0.59055(17) 0.5423(3) 0.55253(6) 0.0385(9) Uani 1 1 d . . . . .
F52 F 0.6463(2) 0.2711(4) 0.51981(7) 0.0523(11) Uani 1 1 d . . . . .
F53 F 0.56533(18) 0.2307(4) 0.52876(8) 0.0492(11) Uani 1 1 d . . . . .
F54 F 0.6320(2) 0.1598(4) 0.54578(8) 0.0534(12) Uani 1 1 d . . . . .
F55 F 0.78852(14) 0.5101(3) 0.62187(6) 0.0330(8) Uani 1 1 d . . . . .
F56 F 0.85097(14) 0.3929(3) 0.63052(6) 0.0365(8) Uani 1 1 d . . . . .
F57 F 0.77475(15) 0.3924(3) 0.64741(6) 0.0346(8) Uani 1 1 d . . . . .
F58 F 0.74171(19) 0.1901(4) 0.63720(8) 0.0495(10) Uani 1 1 d . . . . .
F59 F 0.82678(18) 0.1797(4) 0.62907(8) 0.0515(11) Uani 1 1 d . . . . .
F60 F 0.7666(2) 0.1262(4) 0.60692(8) 0.0516(11) Uani 1 1 d . . . . .
F61 F 0.68053(18) 0.9117(4) 0.63602(8) 0.0477(10) Uani 1 1 d . . . . .
F62 F 0.66329(19) 0.8285(4) 0.66567(8) 0.0524(11) Uani 1 1 d . . . . .
F63 F 0.74268(16) 0.8177(4) 0.65146(7) 0.0450(10) Uani 1 1 d . . . . .
F64 F 0.63688(18) 0.6155(4) 0.66485(7) 0.0494(11) Uani 1 1 d . . . . .
F65 F 0.72325(17) 0.6078(4) 0.65989(6) 0.0430(10) Uani 1 1 d . . . . .
F66 F 0.66938(15) 0.5192(3) 0.63899(6) 0.0363(8) Uani 1 1 d . . . . .
F67 F 0.7005(2) 0.9301(5) 0.52619(10) 0.0677(15) Uani 1 1 d . . . . .
F68 F 0.6241(2) 0.8882(4) 0.53979(9) 0.0591(13) Uani 1 1 d . . . . .
F69 F 0.6847(2) 0.9646(4) 0.55906(9) 0.0616(14) Uani 1 1 d . . . . .
F70 F 0.64862(17) 0.7022(4) 0.52018(7) 0.0484(11) Uani 1 1 d . . . . .
F71 F 0.7338(2) 0.7267(5) 0.51505(8) 0.0580(13) Uani 1 1 d . . . . .
F72 F 0.70758(17) 0.5928(4) 0.53509(7) 0.0423(9) Uani 1 1 d . . . . .
O13 O 0.64529(14) 0.5314(3) 0.59336(7) 0.0251(8) Uani 1 1 d . . . . .
O14 O 0.73632(15) 0.5482(3) 0.58041(6) 0.0243(8) Uani 1 1 d . . . . .
O15 O 0.66614(16) 0.3807(4) 0.55698(6) 0.0268(8) Uani 1 1 d . . . . .
O16 O 0.72059(15) 0.3468(3) 0.60792(7) 0.0261(8) Uani 1 1 d . . . . .
O17 O 0.70746(16) 0.7004(4) 0.61789(7) 0.0300(9) Uani 1 1 d . . . . .
O18 O 0.66666(16) 0.7326(4) 0.56531(7) 0.0310(9) Uani 1 1 d . . . . .
N9 N 0.61866(19) 0.3060(4) 0.59148(9) 0.0280(10) Uani 1 1 d . . . . .
N10 N 0.7731(2) 0.3346(5) 0.57180(9) 0.0310(11) Uani 1 1 d . . . . .
N11 N 0.6099(2) 0.7455(5) 0.60347(9) 0.0326(12) Uani 1 1 d . . . . .
N12 N 0.7641(2) 0.7723(5) 0.58072(9) 0.0322(11) Uani 1 1 d . . . . .
C49 C 0.6716(2) 0.7142(5) 0.63481(10) 0.0291(12) Uani 1 1 d . . . . .
C50 C 0.6902(3) 0.8169(7) 0.64724(13) 0.0433(17) Uani 1 1 d . . . . .
C51 C 0.6765(3) 0.6133(6) 0.64976(10) 0.0341(14) Uani 1 1 d . . . . .
C52 C 0.6122(3) 0.7206(6) 0.62698(12) 0.0352(14) Uani 1 1 d . . . . .
H52A H 0.593839 0.649109 0.629845 0.042 Uiso 1 1 calc R U . . .
H52B H 0.592837 0.779434 0.634945 0.042 Uiso 1 1 calc R U . . .
C53 C 0.6098(3) 0.8668(6) 0.59936(13) 0.0396(15) Uani 1 1 d . . . . .
H53A H 0.611849 0.880239 0.583961 0.059 Uiso 1 1 calc R U . . .
H53B H 0.641097 0.900922 0.606396 0.059 Uiso 1 1 calc R U . . .
H53C H 0.576314 0.899446 0.604996 0.059 Uiso 1 1 calc R U . . .
C54 C 0.5595(2) 0.6980(6) 0.59438(12) 0.0378(15) Uani 1 1 d . . . . .
H54A H 0.558801 0.617679 0.596897 0.057 Uiso 1 1 calc R U . . .
H54B H 0.558326 0.712449 0.579010 0.057 Uiso 1 1 calc R U . . .
H54C H 0.527955 0.732356 0.601239 0.057 Uiso 1 1 calc R U . . .
C55 C 0.7006(3) 0.7742(6) 0.54953(11) 0.0349(14) Uani 1 1 d . . . . .
C56 C 0.6775(3) 0.8914(7) 0.54341(14) 0.0474(18) Uani 1 1 d . . . . .
C57 C 0.6975(3) 0.6999(7) 0.53002(11) 0.0377(15) Uani 1 1 d . . . . .
C58 C 0.7599(3) 0.7794(7) 0.55719(12) 0.0388(15) Uani 1 1 d . . . . .
H58A H 0.780477 0.717396 0.550713 0.047 Uiso 1 1 calc R U . . .
H58B H 0.776410 0.849778 0.552292 0.047 Uiso 1 1 calc R U . . .
C59 C 0.7614(3) 0.8817(6) 0.59101(15) 0.0458(17) Uani 1 1 d . . . . .
H59A H 0.770621 0.874400 0.606143 0.069 Uiso 1 1 calc R U . . .
H59B H 0.724567 0.911560 0.589641 0.069 Uiso 1 1 calc R U . . .
H59C H 0.787091 0.932269 0.584099 0.069 Uiso 1 1 calc R U . . .
C60 C 0.8169(3) 0.7228(6) 0.58667(12) 0.0373(15) Uani 1 1 d . . . . .
H60A H 0.817524 0.644591 0.582388 0.056 Uiso 1 1 calc R U . . .
H60B H 0.821839 0.728243 0.602145 0.056 Uiso 1 1 calc R U . . .
H60C H 0.846147 0.762822 0.579430 0.056 Uiso 1 1 calc R U . . .
C61 C 0.6136(2) 0.3509(6) 0.55214(10) 0.0320(13) Uani 1 1 d . . . . .
C62 C 0.5852(2) 0.4495(5) 0.54108(11) 0.0303(13) Uani 1 1 d . . . . .
C63 C 0.6144(3) 0.2520(6) 0.53682(11) 0.0353(14) Uani 1 1 d . . . . .
C64 C 0.5813(2) 0.3240(6) 0.57288(9) 0.0304(13) Uani 1 1 d . . . . .
H64A H 0.556288 0.386059 0.576115 0.036 Uiso 1 1 calc R U . . .
H64B H 0.559191 0.256353 0.570598 0.036 Uiso 1 1 calc R U . . .
C65 C 0.5906(3) 0.3393(6) 0.61121(10) 0.0361(15) Uani 1 1 d . . . . .
H65A H 0.576216 0.414661 0.609550 0.054 Uiso 1 1 calc R U . . .
H65B H 0.616276 0.337758 0.623147 0.054 Uiso 1 1 calc R U . . .
H65C H 0.560772 0.287778 0.614061 0.054 Uiso 1 1 calc R U . . .
C66 C 0.6330(3) 0.1876(6) 0.59314(12) 0.0387(15) Uani 1 1 d . . . . .
H66A H 0.657507 0.176596 0.605257 0.058 Uiso 1 1 calc R U . . .
H66B H 0.650968 0.163667 0.579984 0.058 Uiso 1 1 calc R U . . .
H66C H 0.599977 0.143661 0.595293 0.058 Uiso 1 1 calc R U . . .
C67 C 0.7748(2) 0.3235(5) 0.61156(10) 0.0291(12) Uani 1 1 d . . . . .
C68 C 0.7974(2) 0.4050(5) 0.62810(10) 0.0291(12) Uani 1 1 d . . . . .
C69 C 0.7777(3) 0.2043(6) 0.62138(11) 0.0345(14) Uani 1 1 d . . . . .
C70 C 0.8086(2) 0.3331(6) 0.59064(10) 0.0297(12) Uani 1 1 d . . . . .
H70A H 0.830400 0.402092 0.591029 0.036 Uiso 1 1 calc R U . . .
H70B H 0.833845 0.269462 0.589633 0.036 Uiso 1 1 calc R U . . .
C71 C 0.8002(3) 0.3980(6) 0.55446(11) 0.0348(14) Uani 1 1 d . . . . .
H71A H 0.809877 0.472094 0.559675 0.052 Uiso 1 1 calc R U . . .
H71B H 0.775422 0.405064 0.542299 0.052 Uiso 1 1 calc R U . . .
H71C H 0.833017 0.358717 0.549972 0.052 Uiso 1 1 calc R U . . .
C72 C 0.7627(3) 0.2219(6) 0.56331(12) 0.0371(15) Uani 1 1 d . . . . .
H72A H 0.745936 0.227619 0.549185 0.056 Uiso 1 1 calc R U . . .
H72B H 0.738303 0.182014 0.572970 0.056 Uiso 1 1 calc R U . . .
H72C H 0.797076 0.181489 0.562156 0.056 Uiso 1 1 calc R U . . .
Ti6 Ti 0.44723(4) 0.83804(9) 0.70048(2) 0.0260(2) Uani 1 1 d . . . . .
Ti7 Ti 0.46227(4) 1.06501(9) 0.70687(2) 0.0243(2) Uani 1 1 d . . . . .
F73 F 0.43774(15) 0.9717(3) 0.65071(6) 0.0367(8) Uani 1 1 d . . . . .
F74 F 0.40168(16) 0.8824(4) 0.62443(7) 0.0436(10) Uani 1 1 d . . . . .
F75 F 0.48780(15) 0.8675(4) 0.63108(7) 0.0406(9) Uani 1 1 d . . . . .
F76 F 0.4118(2) 0.6664(5) 0.62476(9) 0.0628(14) Uani 1 1 d . . . . .
F77 F 0.49011(19) 0.6519(4) 0.63923(8) 0.0513(11) Uani 1 1 d . . . . .
F78 F 0.4217(2) 0.5799(4) 0.65459(9) 0.0588(13) Uani 1 1 d . . . . .
F79 F 0.4283(3) 0.5305(4) 0.73007(9) 0.0713(16) Uani 1 1 d . . . . .
F80 F 0.4489(3) 0.5565(5) 0.76303(9) 0.0711(16) Uani 1 1 d . . . . .
F81 F 0.3727(2) 0.6165(4) 0.75043(9) 0.0607(13) Uani 1 1 d . . . . .
F82 F 0.4900(2) 0.7491(4) 0.77481(8) 0.0543(12) Uani 1 1 d . . . . .
F83 F 0.4067(2) 0.7955(4) 0.77013(7) 0.0511(11) Uani 1 1 d . . . . .
F84 F 0.46987(19) 0.8921(3) 0.75541(7) 0.0447(10) Uani 1 1 d . . . . .
F85 F 0.30066(17) 1.0807(4) 0.75168(8) 0.0473(10) Uani 1 1 d . . . . .
F86 F 0.37109(19) 1.0252(4) 0.76878(7) 0.0450(10) Uani 1 1 d . . . . .
F87 F 0.35412(16) 0.9610(3) 0.73770(7) 0.0421(9) Uani 1 1 d . . . . .
F88 F 0.4225(2) 1.2143(4) 0.77216(7) 0.0553(12) Uani 1 1 d . . . . .
F89 F 0.4139(2) 1.3318(4) 0.74661(8) 0.0593(13) Uani 1 1 d . . . . .
F90 F 0.3435(2) 1.2734(4) 0.76303(8) 0.0575(13) Uani 1 1 d . . . . .
F91 F 0.60617(18) 1.2957(4) 0.66381(7) 0.0495(11) Uani 1 1 d . . . . .
F92 F 0.52123(18) 1.2993(4) 0.65493(7) 0.0464(10) Uani 1 1 d . . . . .
F93 F 0.5461(2) 1.3541(4) 0.68587(8) 0.0540(12) Uani 1 1 d . . . . .
F94 F 0.54766(17) 1.0958(4) 0.64300(7) 0.0417(9) Uani 1 1 d . . . . .
F95 F 0.62371(17) 1.0812(4) 0.66047(8) 0.0508(11) Uani 1 1 d . . . . .
F96 F 0.55694(17) 0.9713(3) 0.66734(7) 0.0422(9) Uani 1 1 d . . . . .
O19 O 0.50027(16) 0.9360(4) 0.70946(7) 0.0299(9) Uani 1 1 d . . . . .
O20 O 0.46302(17) 0.7829(4) 0.67250(7) 0.0310(9) Uani 1 1 d . . . . .
O21 O 0.42134(18) 0.7642(4) 0.72511(7) 0.0316(9) Uani 1 1 d . . . . .
O22 O 0.43801(17) 1.1093(4) 0.73433(7) 0.0310(9) Uani 1 1 d . . . . .
O23 O 0.49376(17) 1.1385(4) 0.68277(7) 0.0286(9) Uani 1 1 d . . . . .
O141 O 0.40949(16) 0.9685(3) 0.69675(7) 0.0262(8) Uani 1 1 d . . . . .
N13 N 0.3628(2) 0.7656(5) 0.68645(9) 0.0347(12) Uani 1 1 d . . . . .
N14 N 0.5170(2) 0.7073(5) 0.70910(10) 0.0394(13) Uani 1 1 d . . . . .
N15 N 0.3932(2) 1.1977(4) 0.70019(8) 0.0260(10) Uani 1 1 d . . . . .
N16 N 0.5454(2) 1.1373(5) 0.71933(9) 0.0321(11) Uani 1 1 d . . . . .
C73 C 0.4266(3) 0.7792(6) 0.65568(10) 0.0327(14) Uani 1 1 d . . . . .
C74 C 0.4384(3) 0.8744(6) 0.64034(10) 0.0353(15) Uani 1 1 d . . . . .
C75 C 0.4367(3) 0.6678(7) 0.64325(13) 0.0445(17) Uani 1 1 d . . . . .
C76 C 0.3669(3) 0.7873(7) 0.66346(11) 0.0376(15) Uani 1 1 d . . . . .
H76A H 0.352583 0.862406 0.660349 0.045 Uiso 1 1 calc R U . . .
H76B H 0.344409 0.732795 0.655610 0.045 Uiso 1 1 calc R U . . .
C77 C 0.3155(3) 0.8231(7) 0.69539(13) 0.0424(16) Uani 1 1 d . . . . .
H77A H 0.313033 0.897773 0.689264 0.064 Uiso 1 1 calc R U . . .
H77B H 0.319456 0.828637 0.710913 0.064 Uiso 1 1 calc R U . . .
H77C H 0.282578 0.781317 0.691982 0.064 Uiso 1 1 calc R U . . .
C78 C 0.3554(3) 0.6449(6) 0.69142(14) 0.0455(18) Uani 1 1 d . . . . .
H78A H 0.341801 0.636818 0.706022 0.068 Uiso 1 1 calc R U . . .
H78B H 0.390274 0.606523 0.690084 0.068 Uiso 1 1 calc R U . . .
H78C H 0.329320 0.612541 0.681412 0.068 Uiso 1 1 calc R U . . .
C79 C 0.4534(3) 0.7158(6) 0.74022(12) 0.0383(15) Uani 1 1 d . . . . .
C80 C 0.4255(4) 0.6052(6) 0.74664(15) 0.052(2) Uani 1 1 d . . . . .
C81 C 0.4548(3) 0.7914(7) 0.76071(13) 0.0475(18) Uani 1 1 d . . . . .
C82 C 0.5137(3) 0.7000(6) 0.73272(12) 0.0399(16) Uani 1 1 d . . . . .
H82A H 0.536813 0.758181 0.739199 0.048 Uiso 1 1 calc R U . . .
H82B H 0.527254 0.626805 0.737510 0.048 Uiso 1 1 calc R U . . .
C83 C 0.5103(4) 0.5979(6) 0.69853(13) 0.052(2) Uani 1 1 d . . . . .
H83A H 0.515818 0.606248 0.683132 0.078 Uiso 1 1 calc R U . . .
H83B H 0.473655 0.569686 0.701217 0.078 Uiso 1 1 calc R U . . .
H83C H 0.536987 0.545498 0.704249 0.078 Uiso 1 1 calc R U . . .
C84 C 0.5719(3) 0.7489(7) 0.70334(13) 0.0437(17) Uani 1 1 d . . . . .
H84A H 0.580636 0.813773 0.712121 0.066 Uiso 1 1 calc R U . . .
H84B H 0.572339 0.770021 0.688242 0.066 Uiso 1 1 calc R U . . .
H84C H 0.598713 0.690425 0.705849 0.066 Uiso 1 1 calc R U . . .
C85 C 0.3862(3) 1.1473(5) 0.73882(10) 0.0309(13) Uani 1 1 d . . . . .
C86 C 0.3535(3) 1.0533(6) 0.74933(10) 0.0346(14) Uani 1 1 d . . . . .
C87 C 0.3911(3) 1.2427(6) 0.75548(12) 0.0417(16) Uani 1 1 d . . . . .
C88 C 0.3544(3) 1.1815(5) 0.71834(11) 0.0323(13) Uani 1 1 d . . . . .
H88A H 0.327879 1.123012 0.714634 0.039 Uiso 1 1 calc R U . . .
H88B H 0.334330 1.251289 0.720998 0.039 Uiso 1 1 calc R U . . .
C89 C 0.4137(3) 1.3144(6) 0.69920(11) 0.0365(14) Uani 1 1 d . . . . .
H89A H 0.429179 1.328549 0.685069 0.055 Uiso 1 1 calc R U . . .
H89B H 0.441607 1.325210 0.710113 0.055 Uiso 1 1 calc R U . . .
H89C H 0.383604 1.365892 0.701761 0.055 Uiso 1 1 calc R U . . .
C90 C 0.3647(3) 1.1741(6) 0.67998(10) 0.0320(13) Uani 1 1 d . . . . .
H90A H 0.350308 1.098287 0.680322 0.048 Uiso 1 1 calc R U . . .
H90B H 0.390101 1.181516 0.668043 0.048 Uiso 1 1 calc R U . . .
H90C H 0.334790 1.226796 0.678162 0.048 Uiso 1 1 calc R U . . .
C91 C 0.5475(3) 1.1572(6) 0.67956(11) 0.0341(14) Uani 1 1 d . . . . .
C92 C 0.5550(3) 1.2753(6) 0.67090(11) 0.0388(15) Uani 1 1 d . . . . .
C93 C 0.5700(3) 1.0771(6) 0.66208(11) 0.0356(14) Uani 1 1 d . . . . .
C94 C 0.5816(3) 1.1348(7) 0.70027(11) 0.0376(15) Uani 1 1 d . . . . .
H94A H 0.599452 1.061429 0.699233 0.045 Uiso 1 1 calc R U . . .
H94B H 0.610111 1.192123 0.701728 0.045 Uiso 1 1 calc R U . . .
C95 C 0.5407(3) 1.2482(6) 0.72832(11) 0.0375(15) Uani 1 1 d . . . . .
H95A H 0.520777 1.244472 0.741836 0.056 Uiso 1 1 calc R U . . .
H95B H 0.521081 1.296189 0.718324 0.056 Uiso 1 1 calc R U . . .
H95C H 0.576936 1.278696 0.730871 0.056 Uiso 1 1 calc R U . . .
C96 C 0.5706(3) 1.0683(6) 0.73599(10) 0.0354(14) Uani 1 1 d . . . . .
H96A H 0.579446 0.995204 0.730085 0.053 Uiso 1 1 calc R U . . .
H96B H 0.545291 1.059602 0.747915 0.053 Uiso 1 1 calc R U . . .
H96C H 0.603853 1.104274 0.741049 0.053 Uiso 1 1 calc R U . . .
C97 C 0.4381(4) 0.3359(9) 0.58431(14) 0.0696(7) Uani 1 1 d D . . . .
C98 C 0.4462(4) 0.2734(8) 0.60259(16) 0.0696(7) Uani 1 1 d D . . . .
H98 H 0.443174 0.306811 0.616263 0.084 Uiso 1 1 calc R U . . .
C99 C 0.4584(4) 0.1640(8) 0.60078(16) 0.0696(7) Uani 1 1 d D . . . .
H99 H 0.465976 0.122949 0.613361 0.084 Uiso 1 1 calc R U . . .
C100 C 0.4602(4) 0.1105(9) 0.58152(14) 0.0696(7) Uani 1 1 d D . . . .
H100 H 0.468514 0.033628 0.580491 0.084 Uiso 1 1 calc R U . . .
C101 C 0.4495(4) 0.1736(8) 0.56381(17) 0.0696(7) Uani 1 1 d D . . . .
H101 H 0.450063 0.138366 0.550259 0.084 Uiso 1 1 calc R U . . .
C102 C 0.4381(4) 0.2850(8) 0.56465(16) 0.0696(7) Uani 1 1 d D . . . .
H102 H 0.430320 0.325705 0.552034 0.084 Uiso 1 1 calc R U . . .
C103 C 0.4238(4) 0.4577(9) 0.58430(18) 0.0696(7) Uani 1 1 d D . . . .
H10C H 0.394601 0.471202 0.574003 0.104 Uiso 1 1 calc R U . . .
H10D H 0.455722 0.501374 0.580311 0.104 Uiso 1 1 calc R U . . .
H10E H 0.411658 0.479661 0.598577 0.104 Uiso 1 1 calc R U . . .
C104 C 0.6437(4) 0.0682(8) 0.44236(15) 0.0696(7) Uani 1 1 d D . . . .
C105 C 0.6481(4) 0.1098(9) 0.46300(14) 0.0696(7) Uani 1 1 d D . . . .
H105 H 0.638569 0.184259 0.466262 0.084 Uiso 1 1 calc R U . . .
C106 C 0.6670(4) 0.0384(8) 0.47855(17) 0.0696(7) Uani 1 1 d D . . . .
H106 H 0.665571 0.061021 0.493049 0.084 Uiso 1 1 calc R U . . .
C107 C 0.6878(4) -0.0651(9) 0.47366(16) 0.0696(7) Uani 1 1 d D . . . .
H107 H 0.704592 -0.108158 0.484495 0.084 Uiso 1 1 calc R U . . .
C108 C 0.6844(4) -0.1062(9) 0.45332(14) 0.0696(7) Uani 1 1 d D . . . .
H108 H 0.696662 -0.178889 0.449968 0.084 Uiso 1 1 calc R U . . .
C109 C 0.6624(4) -0.0378(8) 0.43785(17) 0.0696(7) Uani 1 1 d D . . . .
H109 H 0.660085 -0.064457 0.423620 0.084 Uiso 1 1 calc R U . . .
C110 C 0.6212(4) 0.1437(10) 0.42484(17) 0.0696(7) Uani 1 1 d D . . . .
H11D H 0.582919 0.159263 0.427662 0.104 Uiso 1 1 calc R U . . .
H11E H 0.624792 0.106586 0.410997 0.104 Uiso 1 1 calc R U . . .
H11F H 0.641661 0.213442 0.424635 0.104 Uiso 1 1 calc R U . . .

loop_
_atom_site_aniso_label
_atom_site_aniso_U_11
_atom_site_aniso_U_22
_atom_site_aniso_U_33
_atom_site_aniso_U_23
_atom_site_aniso_U_13
_atom_site_aniso_U_12
Ti1 0.0407(6) 0.0301(5) 0.0387(7) -0.0070(5) -0.0058(5) -0.0005(5)
Ti24 0.0247(5) 0.0316(5) 0.0259(5) -0.0023(4) -0.0026(4) 0.0015(4)
F1 0.131(6) 0.055(3) 0.077(4) 0.007(3) -0.006(4) -0.040(4)
F2 0.199(9) 0.042(3) 0.123(7) 0.014(4) -0.077(7) 0.002(4)
F3 0.148(7) 0.033(3) 0.098(5) -0.014(3) -0.012(5) -0.011(3)
F4 0.096(4) 0.033(2) 0.051(3) -0.006(2) -0.018(3) -0.006(2)
F5 0.114(5) 0.041(3) 0.061(3) 0.003(2) 0.000(3) -0.020(3)
F6 0.127(5) 0.052(3) 0.061(4) 0.005(3) -0.033(4) 0.018(3)
F7 0.052(3) 0.094(4) 0.059(3) -0.027(3) 0.014(2) -0.011(3)
F8 0.057(3) 0.103(4) 0.046(3) -0.014(3) -0.015(2) 0.000(3)
F9 0.041(2) 0.067(3) 0.041(2) -0.012(2) 0.0003(18) 0.002(2)
F10 0.113(6) 0.094(5) 0.079(5) -0.044(4) 0.037(4) 0.003(4)
F11 0.165(8) 0.110(6) 0.051(4) -0.047(4) -0.011(4) -0.001(5)
F12 0.121(6) 0.053(3) 0.084(5) -0.035(3) 0.006(4) -0.012(3)
F13 0.044(3) 0.078(3) 0.054(3) -0.001(3) 0.016(2) 0.007(2)
F14 0.051(2) 0.052(3) 0.040(2) -0.005(2) 0.0062(19) 0.007(2)
F15 0.052(3) 0.068(3) 0.033(2) -0.001(2) 0.0052(18) 0.006(2)
F16 0.067(3) 0.064(3) 0.054(3) 0.010(2) 0.005(2) -0.020(3)
F17 0.079(4) 0.051(3) 0.048(3) 0.009(2) -0.007(2) 0.004(2)
F18 0.090(4) 0.047(3) 0.054(3) -0.007(2) 0.018(3) -0.009(3)
F19 0.032(2) 0.106(4) 0.040(2) 0.001(3) -0.0031(18) -0.014(2)
F20 0.051(3) 0.073(3) 0.033(2) 0.014(2) -0.0054(19) -0.015(2)
F21 0.065(3) 0.057(3) 0.038(2) -0.003(2) -0.001(2) -0.019(2)
F22 0.069(3) 0.047(2) 0.047(3) -0.003(2) 0.002(2) 0.011(2)
F23 0.057(3) 0.100(4) 0.036(3) -0.015(3) 0.015(2) 0.012(3)
F24 0.063(3) 0.062(3) 0.042(3) -0.003(2) -0.014(2) -0.004(2)
O1 0.028(2) 0.047(3) 0.029(2) -0.004(2) 0.0025(17) -0.0096(19)
O2 0.028(2) 0.026(2) 0.045(3) -0.0018(19) -0.0057(19) 0.0068(16)
O3 0.073(4) 0.021(2) 0.052(3) 0.001(2) -0.020(3) -0.001(2)
O4 0.043(3) 0.044(3) 0.048(3) -0.017(2) -0.003(2) 0.005(2)
O5 0.025(2) 0.037(2) 0.033(2) 0.0028(19) -0.0059(17) 0.0028(17)
O6 0.034(2) 0.039(2) 0.025(2) -0.0009(18) -0.0034(17) -0.0013(19)
N1 0.072(5) 0.043(4) 0.067(5) -0.024(3) -0.010(4) 0.015(3)
N2 0.054(4) 0.060(4) 0.045(4) -0.018(3) -0.006(3) -0.017(3)
N3 0.027(3) 0.041(3) 0.036(3) -0.001(2) -0.004(2) -0.003(2)
N4 0.027(3) 0.049(3) 0.026(3) -0.003(2) -0.007(2) 0.001(2)
C1 0.080(6) 0.024(3) 0.070(6) 0.001(3) -0.024(5) -0.008(4)
C2 0.130(11) 0.049(5) 0.060(7) 0.000(5) -0.033(7) -0.008(6)
C3 0.063(5) 0.064(5) 0.046(5) 0.017(4) -0.013(4) -0.009(4)
C4 0.084(7) 0.029(4) 0.082(7) -0.012(4) -0.022(5) 0.020(4)
C5 0.055(6) 0.074(7) 0.104(9) -0.002(6) 0.001(6) 0.032(5)
C6 0.096(8) 0.041(5) 0.099(9) -0.025(5) -0.010(7) 0.007(5)
C7 0.064(5) 0.050(4) 0.039(4) -0.019(3) -0.004(4) -0.005(4)
C8 0.041(4) 0.107(7) 0.025(4) -0.020(4) -0.004(3) -0.010(4)
C9 0.096(8) 0.062(6) 0.046(5) -0.030(5) 0.007(5) -0.004(5)
C10 0.063(5) 0.086(7) 0.039(5) -0.017(4) -0.001(4) -0.021(5)
C11 0.089(8) 0.073(7) 0.078(8) -0.025(6) -0.005(6) -0.035(6)
C12 0.054(5) 0.076(6) 0.036(4) -0.003(4) 0.004(3) -0.015(4)
C13 0.035(3) 0.042(4) 0.039(4) 0.007(3) 0.000(3) -0.006(3)
C14 0.042(4) 0.063(5) 0.030(4) 0.002(3) 0.004(3) -0.008(3)
C15 0.048(4) 0.048(4) 0.034(4) -0.001(3) 0.005(3) -0.005(3)
C16 0.030(3) 0.046(4) 0.042(4) 0.003(3) 0.006(3) -0.002(3)
C17 0.046(4) 0.053(4) 0.048(5) 0.011(4) -0.019(3) -0.001(3)
C18 0.042(4) 0.035(3) 0.044(4) -0.004(3) -0.001(3) -0.010(3)
C19 0.036(3) 0.052(4) 0.025(3) -0.007(3) -0.001(3) -0.008(3)
C20 0.048(4) 0.085(6) 0.022(3) -0.002(4) 0.006(3) -0.018(4)
C21 0.049(4) 0.054(4) 0.032(4) -0.002(3) -0.003(3) 0.001(3)
C22 0.036(4) 0.063(5) 0.031(4) 0.000(3) -0.004(3) 0.009(3)
C23 0.044(4) 0.049(4) 0.046(5) -0.001(3) 0.001(3) 0.016(3)
C24 0.033(4) 0.084(6) 0.033(4) 0.006(4) -0.011(3) 0.008(4)
Ti2 0.0219(4) 0.0256(5) 0.0275(5) -0.0024(4) -0.0022(4) 0.0019(4)
Ti3 0.0301(5) 0.0300(5) 0.0361(6) -0.0056(5) -0.0049(5) -0.0006(4)
F25 0.055(3) 0.066(3) 0.069(4) 0.011(3) 0.008(2) -0.018(2)
F26 0.068(3) 0.044(2) 0.058(3) 0.015(2) -0.008(2) -0.003(2)
F27 0.093(4) 0.028(2) 0.054(3) -0.0035(19) 0.011(3) -0.004(2)
F28 0.043(2) 0.048(2) 0.041(2) -0.0057(19) 0.0053(18) 0.0109(18)
F29 0.0252(19) 0.086(4) 0.057(3) 0.000(3) 0.0104(18) -0.003(2)
F30 0.057(3) 0.057(3) 0.032(2) -0.0004(19) 0.0022(18) 0.005(2)
F31 0.074(3) 0.045(2) 0.041(3) -0.009(2) -0.005(2) 0.011(2)
F32 0.053(3) 0.105(4) 0.051(3) -0.016(3) 0.006(2) 0.028(3)
F33 0.069(3) 0.062(3) 0.032(2) -0.004(2) -0.016(2) 0.003(2)
F34 0.038(2) 0.118(5) 0.049(3) 0.016(3) 0.013(2) -0.011(3)
F35 0.064(3) 0.063(3) 0.032(2) 0.010(2) -0.007(2) -0.016(2)
F36 0.054(3) 0.061(3) 0.046(3) 0.004(2) -0.008(2) -0.022(2)
F37 0.046(2) 0.047(2) 0.040(2) -0.0032(19) -0.0052(18) 0.0134(19)
F38 0.057(3) 0.086(4) 0.039(3) -0.007(2) -0.019(2) 0.001(3)
F39 0.046(2) 0.067(3) 0.037(2) -0.009(2) 0.0067(18) -0.006(2)
F40 0.104(5) 0.045(3) 0.072(4) -0.017(3) 0.002(3) -0.001(3)
F41 0.069(4) 0.055(3) 0.102(5) -0.032(3) 0.021(3) 0.012(3)
F42 0.087(4) 0.090(4) 0.057(3) -0.038(3) -0.005(3) -0.004(3)
F43 0.116(5) 0.049(3) 0.054(3) 0.003(2) -0.038(3) 0.006(3)
F44 0.103(5) 0.069(4) 0.048(3) 0.010(3) -0.005(3) -0.019(3)
F45 0.071(3) 0.041(2) 0.042(3) -0.0010(19) -0.013(2) -0.007(2)
F46 0.126(6) 0.060(4) 0.075(4) 0.024(3) -0.023(4) -0.038(4)
F47 0.131(6) 0.034(3) 0.129(6) -0.017(3) -0.048(5) -0.002(3)
F48 0.200(9) 0.034(3) 0.117(6) 0.028(3) -0.084(6) -0.015(4)
O7 0.027(2) 0.037(2) 0.030(2) -0.0062(19) -0.0059(17) -0.0001(17)
O8 0.0188(18) 0.043(2) 0.035(2) -0.001(2) -0.0058(16) -0.0019(17)
O9 0.0239(19) 0.033(2) 0.029(2) -0.0008(18) -0.0007(16) -0.0014(16)
O10 0.027(2) 0.035(2) 0.024(2) -0.0019(17) 0.0018(16) 0.0063(17)
O11 0.033(2) 0.049(3) 0.036(3) -0.014(2) -0.0038(19) -0.001(2)
O12 0.054(3) 0.034(2) 0.043(3) -0.001(2) -0.006(2) -0.011(2)
N5 0.029(2) 0.032(3) 0.026(3) 0.001(2) -0.008(2) -0.006(2)
N6 0.029(2) 0.042(3) 0.024(3) 0.003(2) -0.002(2) 0.007(2)
N7 0.035(3) 0.044(3) 0.038(3) -0.012(3) -0.003(2) -0.015(2)
N8 0.050(4) 0.037(3) 0.075(5) -0.021(3) -0.020(3) 0.013(3)
C25 0.030(3) 0.029(3) 0.042(4) 0.004(3) 0.004(3) 0.002(2)
C26 0.051(4) 0.043(4) 0.051(5) 0.000(3) 0.006(4) -0.005(3)
C27 0.030(3) 0.051(4) 0.039(4) 0.005(3) 0.007(3) 0.003(3)
C28 0.025(3) 0.054(4) 0.032(3) 0.000(3) -0.006(2) -0.009(3)
C29 0.030(3) 0.049(4) 0.043(4) -0.005(3) -0.006(3) 0.000(3)
C30 0.040(4) 0.036(3) 0.042(4) -0.009(3) 0.002(3) -0.006(3)
C31 0.026(3) 0.047(4) 0.021(3) 0.001(3) -0.003(2) 0.003(3)
C32 0.047(4) 0.054(4) 0.038(4) -0.009(3) 0.007(3) 0.013(3)
C33 0.032(3) 0.070(5) 0.030(4) -0.002(3) -0.008(3) -0.001(3)
C34 0.020(3) 0.052(4) 0.029(3) 0.000(3) -0.002(2) 0.012(3)
C35 0.049(4) 0.035(3) 0.041(4) -0.007(3) -0.003(3) 0.020(3)
C36 0.036(3) 0.049(4) 0.026(3) 0.000(3) 0.000(3) 0.006(3)
C37 0.029(3) 0.051(4) 0.036(4) -0.014(3) -0.005(3) 0.004(3)
C38 0.038(4) 0.053(5) 0.061(5) -0.021(4) -0.010(4) 0.014(3)
C39 0.063(5) 0.041(4) 0.066(6) -0.025(4) 0.002(4) 0.002(4)
C40 0.042(4) 0.062(5) 0.047(5) -0.013(4) -0.009(3) -0.013(4)
C41 0.076(6) 0.052(5) 0.055(5) -0.003(4) -0.007(5) -0.015(4)
C42 0.027(3) 0.091(7) 0.064(6) -0.006(5) -0.005(3) -0.033(4)
C43 0.081(6) 0.044(4) 0.043(5) 0.004(3) -0.028(4) -0.001(4)
C44 0.096(7) 0.040(4) 0.052(5) 0.001(4) -0.029(5) 0.002(4)
C45 0.133(12) 0.038(5) 0.083(8) 0.013(5) -0.049(8) -0.020(6)
C46 0.079(6) 0.030(4) 0.086(7) -0.006(4) -0.036(5) 0.015(4)
C47 0.037(4) 0.080(6) 0.076(7) -0.017(5) -0.013(4) 0.033(4)
C48 0.125(10) 0.037(4) 0.086(8) -0.013(5) -0.035(7) 0.030(5)
Ti4 0.0160(4) 0.0305(5) 0.0205(5) -0.0002(4) 0.0001(3) 0.0009(3)
Ti5 0.0175(4) 0.0307(5) 0.0248(5) -0.0014(4) -0.0001(4) 0.0031(4)
F49 0.0292(19) 0.054(2) 0.042(2) 0.0031(19) -0.0092(16) -0.0026(17)
F50 0.042(2) 0.051(2) 0.0247(19) 0.0031(17) -0.0081(15) -0.0075(18)
F51 0.043(2) 0.037(2) 0.035(2) -0.0030(16) -0.0111(16) 0.0032(17)
F52 0.055(3) 0.064(3) 0.038(2) -0.013(2) 0.010(2) 0.000(2)
F53 0.044(2) 0.051(2) 0.053(3) -0.006(2) -0.023(2) -0.0078(19)
F54 0.066(3) 0.041(2) 0.054(3) -0.006(2) -0.019(2) 0.010(2)
F55 0.0240(16) 0.0350(18) 0.040(2) -0.0045(16) -0.0088(14) 0.0018(14)
F56 0.0196(16) 0.054(2) 0.036(2) -0.0049(17) -0.0084(14) 0.0023(15)
F57 0.0330(18) 0.049(2) 0.0221(18) -0.0033(15) -0.0023(13) 0.0014(16)
F58 0.057(3) 0.047(2) 0.045(3) 0.011(2) -0.002(2) -0.003(2)
F59 0.039(2) 0.049(2) 0.067(3) 0.007(2) -0.019(2) 0.0133(19)
F60 0.068(3) 0.035(2) 0.051(3) -0.0056(19) -0.018(2) -0.001(2)
F61 0.042(2) 0.041(2) 0.060(3) -0.018(2) -0.0045(19) 0.0087(18)
F62 0.046(2) 0.068(3) 0.043(3) -0.021(2) 0.0052(19) 0.011(2)
F63 0.0323(19) 0.052(2) 0.050(3) -0.015(2) -0.0105(17) 0.0072(18)
F64 0.050(2) 0.070(3) 0.029(2) -0.002(2) 0.0140(18) 0.018(2)
F65 0.043(2) 0.059(3) 0.027(2) -0.0079(18) -0.0117(16) 0.0132(19)
F66 0.0346(19) 0.045(2) 0.0297(19) -0.0055(16) 0.0008(15) 0.0049(16)
F67 0.067(3) 0.058(3) 0.079(4) 0.037(3) -0.001(3) -0.010(2)
F68 0.048(3) 0.052(3) 0.078(4) 0.023(2) -0.017(2) 0.004(2)
F69 0.077(4) 0.036(2) 0.072(4) 0.005(2) -0.024(3) 0.002(2)
F70 0.041(2) 0.071(3) 0.034(2) 0.005(2) -0.0111(17) -0.011(2)
F71 0.050(3) 0.087(4) 0.036(3) 0.001(2) 0.010(2) -0.021(2)
F72 0.040(2) 0.046(2) 0.041(2) -0.0039(19) -0.0015(17) -0.0013(18)
O13 0.0130(16) 0.036(2) 0.027(2) -0.0036(17) -0.0014(14) -0.0007(15)
O14 0.0171(17) 0.033(2) 0.022(2) 0.0012(16) 0.0031(14) -0.0014(15)
O15 0.0202(18) 0.042(2) 0.0188(19) -0.0051(17) -0.0023(14) -0.0001(17)
O16 0.0184(18) 0.031(2) 0.028(2) 0.0024(17) -0.0054(15) 0.0001(15)
O17 0.0221(19) 0.040(2) 0.028(2) -0.0094(18) 0.0018(16) 0.0088(17)
O18 0.0203(19) 0.042(2) 0.031(2) 0.0079(19) 0.0005(16) 0.0010(17)
N9 0.021(2) 0.034(3) 0.029(3) 0.007(2) -0.0042(19) -0.0042(19)
N10 0.026(2) 0.038(3) 0.029(3) -0.007(2) -0.001(2) 0.008(2)
N11 0.016(2) 0.045(3) 0.036(3) -0.007(2) -0.0036(19) 0.005(2)
N12 0.031(3) 0.037(3) 0.029(3) 0.001(2) 0.004(2) -0.002(2)
C49 0.024(3) 0.038(3) 0.026(3) -0.008(3) 0.000(2) 0.008(2)
C50 0.040(4) 0.047(4) 0.043(4) -0.012(3) 0.001(3) 0.022(3)
C51 0.027(3) 0.050(4) 0.025(3) 0.003(3) 0.002(2) 0.014(3)
C52 0.027(3) 0.037(3) 0.041(4) -0.002(3) 0.000(3) 0.010(3)
C53 0.029(3) 0.040(3) 0.050(4) -0.005(3) -0.003(3) 0.010(3)
C54 0.017(3) 0.056(4) 0.040(4) -0.012(3) -0.006(2) 0.009(3)
C55 0.031(3) 0.040(3) 0.034(4) 0.017(3) -0.001(3) 0.001(3)
C56 0.045(4) 0.046(4) 0.051(5) 0.012(4) -0.015(3) 0.003(3)
C57 0.030(3) 0.058(4) 0.025(3) 0.010(3) -0.002(2) -0.011(3)
C58 0.027(3) 0.050(4) 0.039(4) 0.009(3) 0.005(3) 0.001(3)
C59 0.037(4) 0.037(4) 0.063(5) -0.001(3) -0.002(3) -0.010(3)
C60 0.024(3) 0.043(4) 0.045(4) 0.000(3) -0.005(3) -0.005(2)
C61 0.021(3) 0.048(4) 0.027(3) 0.000(3) -0.002(2) -0.001(2)
C62 0.018(3) 0.034(3) 0.039(4) -0.002(3) -0.009(2) -0.003(2)
C63 0.039(3) 0.034(3) 0.033(3) -0.001(3) -0.008(3) 0.001(3)
C64 0.023(3) 0.048(4) 0.019(3) 0.005(3) -0.004(2) -0.010(2)
C65 0.028(3) 0.056(4) 0.024(3) 0.011(3) 0.001(2) -0.010(3)
C66 0.043(4) 0.034(3) 0.039(4) 0.005(3) -0.011(3) -0.002(3)
C67 0.021(3) 0.034(3) 0.032(3) -0.004(2) -0.008(2) 0.007(2)
C68 0.024(3) 0.039(3) 0.024(3) 0.000(2) -0.010(2) 0.003(2)
C69 0.033(3) 0.035(3) 0.036(4) -0.001(3) -0.012(3) 0.008(3)
C70 0.022(3) 0.041(3) 0.026(3) -0.008(3) 0.000(2) 0.006(2)
C71 0.026(3) 0.050(4) 0.028(3) -0.008(3) 0.001(2) 0.011(3)
C72 0.034(3) 0.032(3) 0.045(4) -0.017(3) -0.003(3) 0.002(3)
Ti6 0.0245(5) 0.0262(5) 0.0275(5) -0.0025(4) -0.0016(4) 0.0027(4)
Ti7 0.0209(4) 0.0295(5) 0.0227(5) -0.0031(4) -0.0016(4) -0.0015(4)
F73 0.0358(19) 0.043(2) 0.031(2) -0.0071(16) -0.0050(15) 0.0079(16)
F74 0.035(2) 0.060(3) 0.036(2) 0.0031(19) -0.0107(16) -0.0004(18)
F75 0.0318(19) 0.050(2) 0.040(2) -0.0098(18) 0.0075(16) 0.0014(17)
F76 0.067(3) 0.068(3) 0.054(3) -0.024(2) -0.018(2) 0.009(3)
F77 0.051(3) 0.044(2) 0.059(3) -0.012(2) 0.014(2) 0.0054(19)
F78 0.073(3) 0.041(2) 0.063(3) -0.011(2) 0.018(3) -0.002(2)
F79 0.121(5) 0.035(2) 0.058(3) -0.004(2) 0.003(3) -0.001(3)
F80 0.107(5) 0.056(3) 0.051(3) 0.022(2) -0.012(3) 0.001(3)
F81 0.064(3) 0.046(3) 0.071(3) 0.007(2) 0.011(3) -0.008(2)
F82 0.067(3) 0.060(3) 0.036(3) 0.000(2) -0.013(2) 0.005(2)
F83 0.055(3) 0.059(3) 0.039(2) 0.004(2) 0.012(2) 0.010(2)
F84 0.056(3) 0.040(2) 0.039(2) -0.0019(18) 0.0012(19) 0.0015(19)
F85 0.034(2) 0.057(3) 0.052(3) 0.008(2) 0.0123(18) 0.0023(18)
F86 0.053(2) 0.054(2) 0.028(2) 0.0058(18) 0.0081(18) 0.001(2)
F87 0.036(2) 0.043(2) 0.048(2) -0.0026(18) 0.0133(17) -0.0030(17)
F88 0.079(3) 0.058(3) 0.029(2) -0.011(2) -0.005(2) -0.004(2)
F89 0.101(4) 0.038(2) 0.039(3) -0.0082(19) 0.015(2) -0.017(2)
F90 0.081(3) 0.052(3) 0.040(3) -0.009(2) 0.016(2) 0.027(2)
F91 0.044(2) 0.058(3) 0.046(3) 0.007(2) 0.0096(19) -0.017(2)
F92 0.052(2) 0.043(2) 0.044(2) 0.0076(19) 0.0020(19) -0.0020(19)
F93 0.080(3) 0.034(2) 0.047(3) -0.0011(19) 0.015(2) -0.010(2)
F94 0.047(2) 0.047(2) 0.031(2) -0.0036(17) 0.0015(17) 0.0010(18)
F95 0.031(2) 0.066(3) 0.056(3) -0.013(2) 0.0072(18) -0.0031(19)
F96 0.045(2) 0.038(2) 0.044(2) -0.0058(18) 0.0055(18) 0.0085(17)
O19 0.0215(18) 0.037(2) 0.031(2) -0.0090(18) -0.0060(16) 0.0064(17)
O20 0.026(2) 0.039(2) 0.029(2) -0.0078(18) -0.0047(17) 0.0100(17)
O21 0.037(2) 0.027(2) 0.031(2) 0.0031(17) -0.0016(18) 0.0050(17)
O22 0.029(2) 0.037(2) 0.027(2) -0.0055(18) 0.0002(17) -0.0021(17)
O23 0.028(2) 0.033(2) 0.025(2) -0.0006(17) -0.0043(16) 0.0012(17)
O141 0.0246(19) 0.0272(19) 0.027(2) -0.0014(16) -0.0044(16) 0.0037(15)
N13 0.037(3) 0.034(3) 0.033(3) -0.003(2) -0.003(2) -0.004(2)
N14 0.044(3) 0.039(3) 0.036(3) -0.003(2) -0.005(2) 0.012(2)
N15 0.028(2) 0.024(2) 0.026(3) -0.003(2) -0.0018(19) 0.0026(18)
N16 0.028(3) 0.041(3) 0.027(3) -0.006(2) -0.005(2) -0.010(2)
C73 0.033(3) 0.039(3) 0.026(3) -0.013(3) -0.007(2) 0.004(3)
C74 0.030(3) 0.053(4) 0.023(3) -0.018(3) -0.003(2) 0.002(3)
C75 0.053(4) 0.046(4) 0.035(4) -0.009(3) -0.005(3) 0.000(3)
C76 0.027(3) 0.059(4) 0.027(3) -0.008(3) -0.004(2) -0.002(3)
C77 0.025(3) 0.053(4) 0.049(4) 0.002(3) -0.001(3) -0.003(3)
C78 0.045(4) 0.031(3) 0.061(5) -0.008(3) -0.002(3) -0.013(3)
C79 0.040(4) 0.039(3) 0.036(4) 0.002(3) -0.011(3) 0.006(3)
C80 0.070(6) 0.033(4) 0.054(5) 0.013(3) 0.008(4) 0.004(4)
C81 0.042(4) 0.060(5) 0.040(4) 0.010(4) -0.004(3) 0.013(3)
C82 0.045(4) 0.041(4) 0.034(4) -0.001(3) -0.008(3) 0.021(3)
C83 0.079(6) 0.037(4) 0.041(4) -0.005(3) -0.001(4) 0.029(4)
C84 0.028(3) 0.065(5) 0.038(4) -0.006(3) 0.004(3) 0.015(3)
C85 0.037(3) 0.028(3) 0.028(3) -0.005(2) 0.007(2) 0.006(2)
C86 0.029(3) 0.053(4) 0.022(3) -0.001(3) 0.006(2) -0.001(3)
C87 0.067(5) 0.026(3) 0.032(4) -0.001(3) -0.003(3) 0.003(3)
C88 0.031(3) 0.030(3) 0.036(3) -0.005(3) 0.004(2) 0.005(2)
C89 0.041(3) 0.037(3) 0.031(3) 0.001(3) 0.004(3) 0.008(3)
C90 0.027(3) 0.041(3) 0.029(3) -0.006(3) -0.003(2) 0.005(2)
C91 0.033(3) 0.044(4) 0.025(3) 0.001(3) 0.005(2) -0.003(3)
C92 0.036(3) 0.049(4) 0.032(3) -0.005(3) 0.010(3) 0.001(3)
C93 0.034(3) 0.040(3) 0.033(3) -0.004(3) 0.003(3) -0.001(3)
C94 0.025(3) 0.058(4) 0.029(3) -0.002(3) 0.008(2) -0.015(3)
C95 0.028(3) 0.046(4) 0.039(4) -0.010(3) 0.001(3) -0.014(3)
C96 0.034(3) 0.048(4) 0.025(3) 0.000(3) -0.009(2) -0.006(3)
C97 0.0436(12) 0.093(2) 0.0718(17) -0.0036(15) -0.0021(12) -0.0018(12)
C98 0.0436(12) 0.093(2) 0.0718(17) -0.0036(15) -0.0021(12) -0.0018(12)
C99 0.0436(12) 0.093(2) 0.0718(17) -0.0036(15) -0.0021(12) -0.0018(12)
C100 0.0436(12) 0.093(2) 0.0718(17) -0.0036(15) -0.0021(12) -0.0018(12)
C101 0.0436(12) 0.093(2) 0.0718(17) -0.0036(15) -0.0021(12) -0.0018(12)
C102 0.0436(12) 0.093(2) 0.0718(17) -0.0036(15) -0.0021(12) -0.0018(12)
C103 0.0436(12) 0.093(2) 0.0718(17) -0.0036(15) -0.0021(12) -0.0018(12)
C104 0.0436(12) 0.093(2) 0.0718(17) -0.0036(15) -0.0021(12) -0.0018(12)
C105 0.0436(12) 0.093(2) 0.0718(17) -0.0036(15) -0.0021(12) -0.0018(12)
C106 0.0436(12) 0.093(2) 0.0718(17) -0.0036(15) -0.0021(12) -0.0018(12)
C107 0.0436(12) 0.093(2) 0.0718(17) -0.0036(15) -0.0021(12) -0.0018(12)
C108 0.0436(12) 0.093(2) 0.0718(17) -0.0036(15) -0.0021(12) -0.0018(12)
C109 0.0436(12) 0.093(2) 0.0718(17) -0.0036(15) -0.0021(12) -0.0018(12)
C110 0.0436(12) 0.093(2) 0.0718(17) -0.0036(15) -0.0021(12) -0.0018(12)

loop_
_atom_type_symbol
_atom_type_description
_atom_type_scat_dispersion_real
_atom_type_scat_dispersion_imag
_atom_type_scat_source
C C 0.0181 0.0091 'International Tables Vol C Tables 4.2.6.8 and 6.1.1.4'
H H 0.0000 0.0000 'International Tables Vol C Tables 4.2.6.8 and 6.1.1.4'
F F 0.0727 0.0534 'International Tables Vol C Tables 4.2.6.8 and 6.1.1.4'
N N 0.0311 0.0180 'International Tables Vol C Tables 4.2.6.8 and 6.1.1.4'
O O 0.0492 0.0322 'International Tables Vol C Tables 4.2.6.8 and 6.1.1.4'
Ti Ti 0.2191 1.8069 'International Tables Vol C Tables 4.2.6.8 and 6.1.1.4'

loop_
_exptl_crystal_face_index_h
_exptl_crystal_face_index_k
_exptl_crystal_face_index_l
_exptl_crystal_face_perp_dist
0 0 1 0.0773
0 0 -1 0.0643
1 0 0 0.1771
1 0 -2 0.1415
-1 0 0 0.1862
-2 -2 1 0.1267
4 6 24 0.0680
7 -4 31 0.1662
15 -3 3 0.1816
1 -1 -2 0.1596
4 7 -16 0.1332
-1 1 2 0.1899
-1 -1 -2 0.1023

loop_
_geom_angle_atom_site_label_1
_geom_angle_atom_site_label_2
_geom_angle_atom_site_label_3
_geom_angle
_geom_angle_site_symmetry_1
_geom_angle_site_symmetry_3
_geom_angle_publ_flag
O1 Ti1 Ti24 41.25(14) . . ?
O1 Ti1 O3 109.6(2) . . ?
O1 Ti1 O4 106.0(2) . . ?
O1 Ti1 N1 162.0(2) . . ?
O1 Ti1 N2 81.1(2) . . ?
O2 Ti1 Ti24 40.67(13) . . ?
O2 Ti1 O1 81.90(19) . . ?
O2 Ti1 O3 106.6(2) . . ?
O2 Ti1 O4 108.8(2) . . ?
O2 Ti1 N1 80.1(2) . . ?
O2 Ti1 N2 162.9(2) . . ?
O3 Ti1 Ti24 113.44(17) . . ?
O3 Ti1 O4 132.4(2) . . ?
O3 Ti1 N1 75.2(3) . . ?
O3 Ti1 N2 81.0(3) . . ?
O4 Ti1 Ti24 114.16(18) . . ?
O4 Ti1 N1 80.7(3) . . ?
O4 Ti1 N2 74.3(2) . . ?
N1 Ti1 Ti24 120.73(19) . . ?
N1 Ti1 N2 116.9(3) . . ?
N2 Ti1 Ti24 122.4(2) . . ?
O1 Ti24 Ti1 40.84(16) . . ?
O1 Ti24 O5 106.3(2) . . ?
O1 Ti24 O6 106.6(2) . . ?
O1 Ti24 N3 162.7(2) . . ?
O1 Ti24 N4 82.0(2) . . ?
O2 Ti24 Ti1 40.38(14) . . ?
O2 Ti24 O1 81.2(2) . . ?
O2 Ti24 O5 105.1(2) . . ?
O2 Ti24 O6 108.7(2) . . ?
O2 Ti24 N3 81.8(2) . . ?
O2 Ti24 N4 163.0(2) . . ?
O5 Ti24 Ti1 111.68(15) . . ?
O5 Ti24 N3 74.9(2) . . ?
O5 Ti24 N4 81.8(2) . . ?
O6 Ti24 Ti1 112.70(15) . . ?
O6 Ti24 O5 135.6(2) . . ?
O6 Ti24 N3 82.1(2) . . ?
O6 Ti24 N4 74.23(19) . . ?
N3 Ti24 Ti1 122.15(15) . . ?
N3 Ti24 N4 115.1(2) . . ?
N4 Ti24 Ti1 122.71(15) . . ?
Ti1 O1 Ti24 97.9(2) . . ?
Ti1 O2 Ti24 99.0(2) . . ?
C1 O3 Ti1 126.0(6) . . ?
C7 O4 Ti1 125.5(5) . . ?
C13 O5 Ti24 126.1(4) . . ?
C19 O6 Ti24 126.7(4) . . ?
C4 N1 Ti1 103.5(5) . . ?
C4 N1 C6 110.6(8) . . ?
C5 N1 Ti1 113.3(6) . . ?
C5 N1 C4 109.7(9) . . ?
C5 N1 C6 105.8(9) . . ?
C6 N1 Ti1 114.0(7) . . ?
C10 N2 Ti1 103.9(5) . . ?
C10 N2 C11 111.2(8) . . ?
C11 N2 Ti1 113.1(6) . . ?
C12 N2 Ti1 111.3(5) . . ?
C12 N2 C10 109.5(8) . . ?
C12 N2 C11 107.8(8) . . ?
C16 N3 Ti24 104.0(4) . . ?
C17 N3 Ti24 112.7(5) . . ?
C17 N3 C16 107.5(6) . . ?
C18 N3 Ti24 113.5(4) . . ?
C18 N3 C16 111.7(6) . . ?
C18 N3 C17 107.3(6) . . ?
C22 N4 Ti24 104.8(4) . . ?
C22 N4 C24 108.7(6) . . ?
C23 N4 Ti24 112.6(4) . . ?
C23 N4 C22 112.9(6) . . ?
C23 N4 C24 106.8(6) . . ?
C24 N4 Ti24 111.2(5) . . ?
O3 C1 C2 106.2(8) . . ?
O3 C1 C3 108.9(7) . . ?
O3 C1 C4 109.2(8) . . ?
C2 C1 C3 107.9(9) . . ?
C2 C1 C4 113.0(9) . . ?
C4 C1 C3 111.4(7) . . ?
F1 C2 C1 112.7(10) . . ?
F2 C2 F1 105.8(12) . . ?
F2 C2 F3 108.1(10) . . ?
F2 C2 C1 111.3(9) . . ?
F3 C2 F1 106.2(9) . . ?
F3 C2 C1 112.4(11) . . ?
F4 C3 F6 106.0(8) . . ?
F4 C3 C1 109.2(7) . . ?
F5 C3 F4 108.9(9) . . ?
F5 C3 F6 109.9(8) . . ?
F5 C3 C1 114.3(8) . . ?
F6 C3 C1 108.3(8) . . ?
N1 C4 C1 113.7(8) . . ?
N1 C4 H4A 108.8 . . ?
N1 C4 H4B 108.8 . . ?
C1 C4 H4A 108.8 . . ?
C1 C4 H4B 108.8 . . ?
H4A C4 H4B 107.7 . . ?
N1 C5 H5A 109.5 . . ?
N1 C5 H5B 109.5 . . ?
N1 C5 H5C 109.5 . . ?
H5A C5 H5B 109.5 . . ?
H5A C5 H5C 109.5 . . ?
H5B C5 H5C 109.5 . . ?
N1 C6 H6A 109.5 . . ?
N1 C6 H6B 109.5 . . ?
N1 C6 H6C 109.5 . . ?
H6A C6 H6B 109.5 . . ?
H6A C6 H6C 109.5 . . ?
H6B C6 H6C 109.5 . . ?
O4 C7 C8 109.0(7) . . ?
O4 C7 C9 106.8(8) . . ?
O4 C7 C10 111.8(7) . . ?
C8 C7 C10 108.9(8) . . ?
C9 C7 C8 107.6(8) . . ?
C9 C7 C10 112.7(8) . . ?
F7 C8 F8 108.1(7) . . ?
F7 C8 C7 111.6(8) . . ?
F8 C8 C7 110.5(8) . . ?
F9 C8 F7 109.5(8) . . ?
F9 C8 F8 107.0(8) . . ?
F9 C8 C7 110.0(7) . . ?
F10 C9 C7 112.5(8) . . ?
F11 C9 F10 107.9(9) . . ?
F11 C9 F12 105.3(9) . . ?
F11 C9 C7 112.5(10) . . ?
F12 C9 F10 106.1(10) . . ?
F12 C9 C7 112.1(8) . . ?
N2 C10 C7 111.5(8) . . ?
N2 C10 H10A 109.3 . . ?
N2 C10 H10B 109.3 . . ?
C7 C10 H10A 109.3 . . ?
C7 C10 H10B 109.3 . . ?
H10A C10 H10B 108.0 . . ?
N2 C11 H11A 109.5 . . ?
N2 C11 H11B 109.5 . . ?
N2 C11 H11C 109.5 . . ?
H11A C11 H11B 109.5 . . ?
H11A C11 H11C 109.5 . . ?
H11B C11 H11C 109.5 . . ?
N2 C12 H12A 109.5 . . ?
N2 C12 H12B 109.5 . . ?
N2 C12 H12C 109.5 . . ?
H12A C12 H12B 109.5 . . ?
H12A C12 H12C 109.5 . . ?
H12B C12 H12C 109.5 . . ?
O5 C13 C14 109.4(6) . . ?
O5 C13 C15 109.7(6) . . ?
O5 C13 C16 111.5(6) . . ?
C14 C13 C16 106.5(6) . . ?
C15 C13 C14 107.0(6) . . ?
C15 C13 C16 112.6(6) . . ?
F13 C14 C13 111.1(6) . . ?
F14 C14 F13 107.3(7) . . ?
F14 C14 F15 108.5(7) . . ?
F14 C14 C13 111.3(6) . . ?
F15 C14 F13 106.6(6) . . ?
F15 C14 C13 111.8(7) . . ?
F16 C15 F17 107.1(6) . . ?
F16 C15 F18 105.4(6) . . ?
F16 C15 C13 114.9(7) . . ?
F17 C15 F18 103.5(7) . . ?
F17 C15 C13 113.3(6) . . ?
F18 C15 C13 111.7(6) . . ?
N3 C16 C13 109.6(5) . . ?
N3 C16 H16A 109.7 . . ?
N3 C16 H16B 109.7 . . ?
C13 C16 H16A 109.7 . . ?
C13 C16 H16B 109.7 . . ?
H16A C16 H16B 108.2 . . ?
N3 C17 H17A 109.5 . . ?
N3 C17 H17B 109.5 . . ?
N3 C17 H17C 109.5 . . ?
H17A C17 H17B 109.5 . . ?
H17A C17 H17C 109.5 . . ?
H17B C17 H17C 109.5 . . ?
N3 C18 H18A 109.5 . . ?
N3 C18 H18B 109.5 . . ?
N3 C18 H18C 109.5 . . ?
H18A C18 H18B 109.5 . . ?
H18A C18 H18C 109.5 . . ?
H18B C18 H18C 109.5 . . ?
O6 C19 C20 108.4(6) . . ?
O6 C19 C21 108.2(6) . . ?
O6 C19 C22 112.2(6) . . ?
C20 C19 C22 106.9(6) . . ?
C21 C19 C20 107.5(6) . . ?
C21 C19 C22 113.4(6) . . ?
F19 C20 C19 111.0(8) . . ?
F20 C20 F19 105.9(6) . . ?
F20 C20 C19 113.3(6) . . ?
F21 C20 F19 106.6(7) . . ?
F21 C20 F20 108.7(8) . . ?
F21 C20 C19 111.1(6) . . ?
F22 C21 F23 104.8(7) . . ?
F22 C21 C19 112.3(6) . . ?
F23 C21 C19 112.1(6) . . ?
F24 C21 F22 107.9(7) . . ?
F24 C21 F23 105.9(6) . . ?
F24 C21 C19 113.3(7) . . ?
N4 C22 C19 109.5(6) . . ?
N4 C22 H22A 109.8 . . ?
N4 C22 H22B 109.8 . . ?
C19 C22 H22A 109.8 . . ?
C19 C22 H22B 109.8 . . ?
H22A C22 H22B 108.2 . . ?
N4 C23 H23A 109.5 . . ?
N4 C23 H23B 109.5 . . ?
N4 C23 H23C 109.5 . . ?
H23A C23 H23B 109.5 . . ?
H23A C23 H23C 109.5 . . ?
H23B C23 H23C 109.5 . . ?
N4 C24 H24A 109.5 . . ?
N4 C24 H24B 109.5 . . ?
N4 C24 H24C 109.5 . . ?
H24A C24 H24B 109.5 . . ?
H24A C24 H24C 109.5 . . ?
H24B C24 H24C 109.5 . . ?
O7 Ti2 Ti3 40.93(14) . . ?
O7 Ti2 O9 107.9(2) . . ?
O7 Ti2 O10 106.3(2) . . ?
O7 Ti2 N5 163.2(2) . . ?
O7 Ti2 N6 82.1(2) . . ?
O8 Ti2 Ti3 40.72(14) . . ?
O8 Ti2 O7 81.64(19) . . ?
O8 Ti2 O9 106.4(2) . . ?
O8 Ti2 O10 107.0(2) . . ?
O8 Ti2 N5 81.79(19) . . ?
O8 Ti2 N6 163.3(2) . . ?
O9 Ti2 Ti3 112.24(14) . . ?
O9 Ti2 O10 134.9(2) . . ?
O9 Ti2 N5 74.30(18) . . ?
O9 Ti2 N6 82.20(19) . . ?
O10 Ti2 Ti3 112.91(14) . . ?
O10 Ti2 N5 81.36(19) . . ?
O10 Ti2 N6 74.14(18) . . ?
N5 Ti2 Ti3 122.41(14) . . ?
N5 Ti2 N6 114.6(2) . . ?
N6 Ti2 Ti3 123.01(15) . . ?
O7 Ti3 Ti2 40.81(13) . . ?
O7 Ti3 O11 107.3(2) . . ?
O7 Ti3 O12 107.1(2) . . ?
O7 Ti3 N7 81.5(2) . . ?
O7 Ti3 N8 161.4(2) . . ?
O8 Ti3 Ti2 40.69(14) . . ?
O8 Ti3 O7 81.49(19) . . ?
O8 Ti3 O11 109.9(2) . . ?
O8 Ti3 O12 104.9(2) . . ?
O8 Ti3 N7 163.0(2) . . ?
O8 Ti3 N8 80.0(2) . . ?
O11 Ti3 Ti2 114.23(18) . . ?
O11 Ti3 O12 133.7(2) . . ?
O11 Ti3 N7 74.6(2) . . ?
O11 Ti3 N8 80.9(3) . . ?
O12 Ti3 Ti2 112.02(17) . . ?
O12 Ti3 N7 81.0(2) . . ?
O12 Ti3 N8 76.1(3) . . ?
N7 Ti3 Ti2 122.29(17) . . ?
N8 Ti3 Ti2 120.65(17) . . ?
N8 Ti3 N7 117.1(2) . . ?
Ti2 O7 Ti3 98.3(2) . . ?
Ti3 O8 Ti2 98.59(19) . . ?
C25 O9 Ti2 126.1(4) . . ?
C31 O10 Ti2 125.9(4) . . ?
C37 O11 Ti3 126.2(4) . . ?
C43 O12 Ti3 126.0(6) . . ?
C28 N5 Ti2 104.5(4) . . ?
C28 N5 C29 109.6(5) . . ?
C28 N5 C30 113.4(5) . . ?
C29 N5 Ti2 111.4(4) . . ?
C30 N5 Ti2 111.2(4) . . ?
C30 N5 C29 106.8(5) . . ?
C34 N6 Ti2 103.2(4) . . ?
C35 N6 Ti2 112.7(4) . . ?
C35 N6 C34 111.3(6) . . ?
C36 N6 Ti2 110.9(4) . . ?
C36 N6 C34 110.5(5) . . ?
C36 N6 C35 108.2(6) . . ?
C40 N7 Ti3 102.9(4) . . ?
C40 N7 C42 107.5(7) . . ?
C41 N7 Ti3 114.2(5) . . ?
C41 N7 C40 113.1(7) . . ?
C41 N7 C42 107.4(7) . . ?
C42 N7 Ti3 111.6(4) . . ?
C46 N8 Ti3 103.8(5) . . ?
C46 N8 C48 111.7(8) . . ?
C47 N8 Ti3 111.7(5) . . ?
C47 N8 C46 109.6(7) . . ?
C47 N8 C48 109.3(9) . . ?
C48 N8 Ti3 110.6(6) . . ?
O9 C25 C26 106.9(6) . . ?
O9 C25 C27 109.0(6) . . ?
O9 C25 C28 111.6(5) . . ?
C26 C25 C27 107.2(6) . . ?
C26 C25 C28 113.9(6) . . ?
C27 C25 C28 108.1(6) . . ?
F25 C26 C25 112.2(7) . . ?
F26 C26 F25 106.1(7) . . ?
F26 C26 F27 105.2(7) . . ?
F26 C26 C25 115.4(7) . . ?
F27 C26 F25 104.9(7) . . ?
F27 C26 C25 112.3(7) . . ?
F28 C27 C25 111.8(6) . . ?
F29 C27 F28 106.2(6) . . ?
F29 C27 F30 106.0(6) . . ?
F29 C27 C25 111.8(6) . . ?
F30 C27 F28 104.5(6) . . ?
F30 C27 C25 115.9(6) . . ?
N5 C28 C25 110.6(5) . . ?
N5 C28 H28A 109.5 . . ?
N5 C28 H28B 109.5 . . ?
C25 C28 H28A 109.5 . . ?
C25 C28 H28B 109.5 . . ?
H28A C28 H28B 108.1 . . ?
N5 C29 H29A 109.5 . . ?
N5 C29 H29B 109.5 . . ?
N5 C29 H29C 109.5 . . ?
H29A C29 H29B 109.5 . . ?
H29A C29 H29C 109.5 . . ?
H29B C29 H29C 109.5 . . ?
N5 C30 H30A 109.5 . . ?
N5 C30 H30B 109.5 . . ?
N5 C30 H30C 109.5 . . ?
H30A C30 H30B 109.5 . . ?
H30A C30 H30C 109.5 . . ?
H30B C30 H30C 109.5 . . ?
O10 C31 C32 108.7(5) . . ?
O10 C31 C33 108.2(6) . . ?
O10 C31 C34 111.3(5) . . ?
C32 C31 C33 105.8(6) . . ?
C32 C31 C34 115.0(6) . . ?
C34 C31 C33 107.5(5) . . ?
F31 C32 C31 109.4(6) . . ?
F32 C32 F31 107.5(7) . . ?
F32 C32 C31 111.6(7) . . ?
F33 C32 F31 104.8(7) . . ?
F33 C32 F32 108.5(7) . . ?
F33 C32 C31 114.6(6) . . ?
F34 C33 F35 108.6(6) . . ?
F34 C33 F36 107.4(6) . . ?
F34 C33 C31 110.9(7) . . ?
F35 C33 F36 107.4(7) . . ?
F35 C33 C31 112.7(6) . . ?
F36 C33 C31 109.7(6) . . ?
N6 C34 C31 112.1(5) . . ?
N6 C34 H34A 109.2 . . ?
N6 C34 H34B 109.2 . . ?
C31 C34 H34A 109.2 . . ?
C31 C34 H34B 109.2 . . ?
H34A C34 H34B 107.9 . . ?
N6 C35 H35A 109.5 . . ?
N6 C35 H35B 109.5 . . ?
N6 C35 H35C 109.5 . . ?
H35A C35 H35B 109.5 . . ?
H35A C35 H35C 109.5 . . ?
H35B C35 H35C 109.5 . . ?
N6 C36 H36A 109.5 . . ?
N6 C36 H36B 109.5 . . ?
N6 C36 H36C 109.5 . . ?
H36A C36 H36B 109.5 . . ?
H36A C36 H36C 109.5 . . ?
H36B C36 H36C 109.5 . . ?
O11 C37 C38 108.2(6) . . ?
O11 C37 C39 107.7(6) . . ?
O11 C37 C40 110.6(6) . . ?
C38 C37 C39 109.3(7) . . ?
C38 C37 C40 109.3(6) . . ?
C40 C37 C39 111.7(7) . . ?
F37 C38 C37 111.2(7) . . ?
F38 C38 F37 107.5(6) . . ?
F38 C38 C37 111.8(7) . . ?
F39 C38 F37 106.6(7) . . ?
F39 C38 F38 105.1(8) . . ?
F39 C38 C37 114.2(6) . . ?
F40 C39 F41 105.3(8) . . ?
F40 C39 C37 114.4(8) . . ?
F41 C39 C37 111.5(7) . . ?
F42 C39 F40 108.4(7) . . ?
F42 C39 F41 105.8(8) . . ?
F42 C39 C37 111.0(7) . . ?
N7 C40 C37 112.7(6) . . ?
N7 C40 H40A 109.1 . . ?
N7 C40 H40B 109.1 . . ?
C37 C40 H40A 109.1 . . ?
C37 C40 H40B 109.1 . . ?
H40A C40 H40B 107.8 . . ?
N7 C41 H41A 109.5 . . ?
N7 C41 H41B 109.5 . . ?
N7 C41 H41C 109.5 . . ?
H41A C41 H41B 109.5 . . ?
H41A C41 H41C 109.5 . . ?
H41B C41 H41C 109.5 . . ?
N7 C42 H42A 109.5 . . ?
N7 C42 H42B 109.5 . . ?
N7 C42 H42C 109.5 . . ?
H42A C42 H42B 109.5 . . ?
H42A C42 H42C 109.5 . . ?
H42B C42 H42C 109.5 . . ?
O12 C43 C44 109.4(7) . . ?
O12 C43 C45 109.2(8) . . ?
O12 C43 C46 110.9(8) . . ?
C44 C43 C45 111.9(9) . . ?
C44 C43 C46 104.0(8) . . ?
C45 C43 C46 111.5(9) . . ?
F43 C44 F44 103.8(8) . . ?
F43 C44 C43 114.3(8) . . ?
F44 C44 C43 109.5(8) . . ?
F45 C44 F43 108.2(8) . . ?
F45 C44 F44 105.3(8) . . ?
F45 C44 C43 114.8(8) . . ?
F46 C45 C43 109.5(10) . . ?
F47 C45 F46 109.1(9) . . ?
F47 C45 C43 111.5(11) . . ?
F48 C45 F46 107.3(12) . . ?
F48 C45 F47 108.8(10) . . ?
F48 C45 C43 110.5(9) . . ?
N8 C46 C43 111.9(7) . . ?
N8 C46 H46A 109.2 . . ?
N8 C46 H46B 109.2 . . ?
C43 C46 H46A 109.2 . . ?
C43 C46 H46B 109.2 . . ?
H46A C46 H46B 107.9 . . ?
N8 C47 H47A 109.5 . . ?
N8 C47 H47B 109.5 . . ?
N8 C47 H47C 109.5 . . ?
H47A C47 H47B 109.5 . . ?
H47A C47 H47C 109.5 . . ?
H47B C47 H47C 109.5 . . ?
N8 C48 H48A 109.5 . . ?
N8 C48 H48B 109.5 . . ?
N8 C48 H48C 109.5 . . ?
H48A C48 H48B 109.5 . . ?
H48A C48 H48C 109.5 . . ?
H48B C48 H48C 109.5 . . ?
O13 Ti4 Ti5 40.33(13) . . ?
O13 Ti4 O14 80.86(18) . . ?
O13 Ti4 O15 104.70(18) . . ?
O13 Ti4 O16 108.99(19) . . ?
O13 Ti4 N9 82.24(18) . . ?
O13 Ti4 N10 161.91(19) . . ?
O14 Ti4 Ti5 40.54(12) . . ?
O14 Ti4 O15 108.25(19) . . ?
O14 Ti4 O16 106.71(18) . . ?
O14 Ti4 N9 163.05(18) . . ?
O14 Ti4 N10 81.16(19) . . ?
O15 Ti4 Ti5 112.32(14) . . ?
O15 Ti4 N9 74.93(19) . . ?
O15 Ti4 N10 82.86(18) . . ?
O16 Ti4 Ti5 113.28(14) . . ?
O16 Ti4 O15 134.4(2) . . ?
O16 Ti4 N9 80.08(18) . . ?
O16 Ti4 N10 74.53(19) . . ?
N9 Ti4 Ti5 122.57(14) . . ?
N9 Ti4 N10 115.8(2) . . ?
N10 Ti4 Ti5 121.65(15) . . ?
O13 Ti5 Ti4 40.78(12) . . ?
O13 Ti5 O14 81.88(18) . . ?
O13 Ti5 O17 106.3(2) . . ?
O13 Ti5 O18 109.33(19) . . ?
O13 Ti5 N11 81.89(19) . . ?
O13 Ti5 N12 162.28(19) . . ?
O14 Ti5 Ti4 41.11(13) . . ?
O14 Ti5 O17 110.69(18) . . ?
O14 Ti5 O18 105.13(19) . . ?
O14 Ti5 N11 163.8(2) . . ?
O14 Ti5 N12 80.48(18) . . ?
O17 Ti5 Ti4 114.31(15) . . ?
O17 Ti5 O18 132.1(2) . . ?
O17 Ti5 N11 74.68(18) . . ?
O17 Ti5 N12 81.7(2) . . ?
O18 Ti5 Ti4 113.55(16) . . ?
O18 Ti5 N11 79.8(2) . . ?
O18 Ti5 N12 73.96(19) . . ?
N11 Ti5 Ti4 122.67(15) . . ?
N11 Ti5 N12 115.7(2) . . ?
N12 Ti5 Ti4 121.58(14) . . ?
Ti5 O13 Ti4 98.89(18) . . ?
Ti5 O14 Ti4 98.36(18) . . ?
C61 O15 Ti4 126.7(4) . . ?
C67 O16 Ti4 125.4(4) . . ?
C49 O17 Ti5 125.6(4) . . ?
C55 O18 Ti5 126.3(4) . . ?
C64 N9 Ti4 103.7(3) . . ?
C65 N9 Ti4 111.4(4) . . ?
C65 N9 C64 108.9(5) . . ?
C65 N9 C66 108.5(5) . . ?
C66 N9 Ti4 114.2(4) . . ?
C66 N9 C64 109.9(5) . . ?
C70 N10 Ti4 103.9(3) . . ?
C70 N10 C71 109.0(5) . . ?
C70 N10 C72 112.3(5) . . ?
C71 N10 Ti4 112.1(4) . . ?
C72 N10 Ti4 112.9(4) . . ?
C72 N10 C71 106.6(5) . . ?
C52 N11 Ti5 102.7(4) . . ?
C53 N11 Ti5 113.5(4) . . ?
C53 N11 C52 111.5(5) . . ?
C54 N11 Ti5 111.5(4) . . ?
C54 N11 C52 109.4(6) . . ?
C54 N11 C53 108.2(5) . . ?
C58 N12 Ti5 102.7(4) . . ?
C59 N12 Ti5 112.9(4) . . ?
C59 N12 C58 112.5(6) . . ?
C59 N12 C60 107.0(6) . . ?
C60 N12 Ti5 112.1(4) . . ?
C60 N12 C58 109.7(5) . . ?
O17 C49 C50 107.1(5) . . ?
O17 C49 C51 108.6(5) . . ?
O17 C49 C52 111.5(5) . . ?
C50 C49 C51 107.7(6) . . ?
C50 C49 C52 113.9(5) . . ?
C51 C49 C52 107.8(5) . . ?
F61 C50 C49 111.2(6) . . ?
F62 C50 F61 105.7(5) . . ?
F62 C50 C49 112.0(7) . . ?
F63 C50 F61 105.6(7) . . ?
F63 C50 F62 108.2(6) . . ?
F63 C50 C49 113.7(5) . . ?
F64 C51 C49 110.6(5) . . ?
F65 C51 F64 107.1(5) . . ?
F65 C51 F66 108.5(5) . . ?
F65 C51 C49 113.6(6) . . ?
F66 C51 F64 106.0(6) . . ?
F66 C51 C49 110.7(5) . . ?
N11 C52 C49 110.9(5) . . ?
N11 C52 H52A 109.5 . . ?
N11 C52 H52B 109.5 . . ?
C49 C52 H52A 109.5 . . ?
C49 C52 H52B 109.5 . . ?
H52A C52 H52B 108.0 . . ?
N11 C53 H53A 109.5 . . ?
N11 C53 H53B 109.5 . . ?
N11 C53 H53C 109.5 . . ?
H53A C53 H53B 109.5 . . ?
H53A C53 H53C 109.5 . . ?
H53B C53 H53C 109.5 . . ?
N11 C54 H54A 109.5 . . ?
N11 C54 H54B 109.5 . . ?
N11 C54 H54C 109.5 . . ?
H54A C54 H54B 109.5 . . ?
H54A C54 H54C 109.5 . . ?
H54B C54 H54C 109.5 . . ?
O18 C55 C56 106.3(6) . . ?
O18 C55 C57 109.4(6) . . ?
O18 C55 C58 111.3(5) . . ?
C57 C55 C56 108.4(6) . . ?
C57 C55 C58 108.8(6) . . ?
C58 C55 C56 112.6(6) . . ?
F67 C56 F68 107.3(6) . . ?
F67 C56 F69 108.4(7) . . ?
F67 C56 C55 111.5(7) . . ?
F68 C56 C55 111.9(6) . . ?
F69 C56 F68 106.1(7) . . ?
F69 C56 C55 111.5(6) . . ?
F70 C57 C55 113.6(6) . . ?
F71 C57 F70 105.8(6) . . ?
F71 C57 F72 105.8(6) . . ?
F71 C57 C55 113.0(6) . . ?
F72 C57 F70 106.9(6) . . ?
F72 C57 C55 111.4(5) . . ?
N12 C58 C55 112.0(5) . . ?
N12 C58 H58A 109.2 . . ?
N12 C58 H58B 109.2 . . ?
C55 C58 H58A 109.2 . . ?
C55 C58 H58B 109.2 . . ?
H58A C58 H58B 107.9 . . ?
N12 C59 H59A 109.5 . . ?
N12 C59 H59B 109.5 . . ?
N12 C59 H59C 109.5 . . ?
H59A C59 H59B 109.5 . . ?
H59A C59 H59C 109.5 . . ?
H59B C59 H59C 109.5 . . ?
N12 C60 H60A 109.5 . . ?
N12 C60 H60B 109.5 . . ?
N12 C60 H60C 109.5 . . ?
H60A C60 H60B 109.5 . . ?
H60A C60 H60C 109.5 . . ?
H60B C60 H60C 109.5 . . ?
O15 C61 C62 109.0(5) . . ?
O15 C61 C63 109.2(5) . . ?
O15 C61 C64 110.6(5) . . ?
C62 C61 C64 107.6(5) . . ?
C63 C61 C62 108.8(5) . . ?
C63 C61 C64 111.6(6) . . ?
F49 C62 F50 107.6(5) . . ?
F49 C62 C61 111.7(5) . . ?
F50 C62 C61 112.9(5) . . ?
F51 C62 F49 107.2(5) . . ?
F51 C62 F50 106.2(5) . . ?
F51 C62 C61 111.0(5) . . ?
F52 C63 C61 111.8(6) . . ?
F53 C63 F52 105.2(6) . . ?
F53 C63 C61 112.0(6) . . ?
F54 C63 F52 106.8(6) . . ?
F54 C63 F53 107.4(6) . . ?
F54 C63 C61 113.1(6) . . ?
N9 C64 C61 111.3(5) . . ?
N9 C64 H64A 109.4 . . ?
N9 C64 H64B 109.4 . . ?
C61 C64 H64A 109.4 . . ?
C61 C64 H64B 109.4 . . ?
H64A C64 H64B 108.0 . . ?
N9 C65 H65A 109.5 . . ?
N9 C65 H65B 109.5 . . ?
N9 C65 H65C 109.5 . . ?
H65A C65 H65B 109.5 . . ?
H65A C65 H65C 109.5 . . ?
H65B C65 H65C 109.5 . . ?
N9 C66 H66A 109.5 . . ?
N9 C66 H66B 109.5 . . ?
N9 C66 H66C 109.5 . . ?
H66A C66 H66B 109.5 . . ?
H66A C66 H66C 109.5 . . ?
H66B C66 H66C 109.5 . . ?
O16 C67 C68 109.4(5) . . ?
O16 C67 C69 107.2(5) . . ?
O16 C67 C70 111.2(5) . . ?
C68 C67 C69 107.8(5) . . ?
C68 C67 C70 109.0(5) . . ?
C70 C67 C69 112.0(5) . . ?
F55 C68 C67 110.4(5) . . ?
F56 C68 F55 107.3(5) . . ?
F56 C68 F57 107.2(5) . . ?
F56 C68 C67 111.5(5) . . ?
F57 C68 F55 107.5(5) . . ?
F57 C68 C67 112.7(5) . . ?
F58 C69 C67 112.2(5) . . ?
F59 C69 F58 107.7(6) . . ?
F59 C69 F60 105.9(5) . . ?
F59 C69 C67 112.8(6) . . ?
F60 C69 F58 106.1(6) . . ?
F60 C69 C67 111.7(5) . . ?
N10 C70 C67 111.0(5) . . ?
N10 C70 H70A 109.4 . . ?
N10 C70 H70B 109.4 . . ?
C67 C70 H70A 109.4 . . ?
C67 C70 H70B 109.4 . . ?
H70A C70 H70B 108.0 . . ?
N10 C71 H71A 109.5 . . ?
N10 C71 H71B 109.5 . . ?
N10 C71 H71C 109.5 . . ?
H71A C71 H71B 109.5 . . ?
H71A C71 H71C 109.5 . . ?
H71B C71 H71C 109.5 . . ?
N10 C72 H72A 109.5 . . ?
N10 C72 H72B 109.5 . . ?
N10 C72 H72C 109.5 . . ?
H72A C72 H72B 109.5 . . ?
H72A C72 H72C 109.5 . . ?
H72B C72 H72C 109.5 . . ?
O19 Ti6 Ti7 40.22(13) . . ?
O19 Ti6 O20 110.9(2) . . ?
O19 Ti6 O21 106.9(2) . . ?
O19 Ti6 N13 161.5(2) . . ?
O19 Ti6 N14 81.0(2) . . ?
O20 Ti6 Ti7 116.38(15) . . ?
O20 Ti6 N13 73.6(2) . . ?
O20 Ti6 N14 80.4(2) . . ?
O21 Ti6 Ti7 112.86(14) . . ?
O21 Ti6 O20 130.8(2) . . ?
O21 Ti6 N13 80.6(2) . . ?
O21 Ti6 N14 75.5(2) . . ?
O141 Ti6 Ti7 41.28(13) . . ?
O141 Ti6 O19 81.46(19) . . ?
O141 Ti6 O20 106.40(19) . . ?
O141 Ti6 O21 109.51(19) . . ?
O141 Ti6 N13 80.04(19) . . ?
O141 Ti6 N14 162.4(2) . . ?
N13 Ti6 Ti7 121.31(14) . . ?
N14 Ti6 Ti7 121.14(16) . . ?
N14 Ti6 N13 117.5(2) . . ?
O19 Ti7 Ti6 40.96(13) . . ?
O19 Ti7 O22 108.7(2) . . ?
O19 Ti7 O23 104.8(2) . . ?
O19 Ti7 O141 81.80(18) . . ?
O19 Ti7 N15 163.64(19) . . ?
O19 Ti7 N16 80.7(2) . . ?
O22 Ti7 Ti6 111.35(15) . . ?
O22 Ti7 O23 135.5(2) . . ?
O22 Ti7 N15 75.19(19) . . ?
O22 Ti7 N16 82.53(19) . . ?
O23 Ti7 Ti6 113.20(14) . . ?
O23 Ti7 N15 80.83(18) . . ?
O23 Ti7 N16 74.82(19) . . ?
O141 Ti7 Ti6 40.87(12) . . ?
O141 Ti7 O22 105.35(19) . . ?
O141 Ti7 O23 107.71(19) . . ?
O141 Ti7 N15 81.85(17) . . ?
O141 Ti7 N16 162.34(19) . . ?
N15 Ti7 Ti6 122.68(13) . . ?
N16 Ti7 Ti6 121.65(15) . . ?
N16 Ti7 N15 115.67(19) . . ?
Ti7 O19 Ti6 98.81(19) . . ?
C73 O20 Ti6 125.2(4) . . ?
C79 O21 Ti6 124.8(5) . . ?
C85 O22 Ti7 124.6(4) . . ?
C91 O23 Ti7 126.1(4) . . ?
Ti6 O141 Ti7 97.85(19) . . ?
C76 N13 Ti6 103.6(4) . . ?
C76 N13 C78 112.7(6) . . ?
C77 N13 Ti6 112.0(4) . . ?
C77 N13 C76 110.2(6) . . ?
C77 N13 C78 106.3(6) . . ?
C78 N13 Ti6 112.3(4) . . ?
C82 N14 Ti6 103.0(4) . . ?
C82 N14 C84 108.1(6) . . ?
C83 N14 Ti6 113.8(5) . . ?
C83 N14 C82 112.8(6) . . ?
C83 N14 C84 107.0(6) . . ?
C84 N14 Ti6 112.1(4) . . ?
C88 N15 Ti7 103.7(4) . . ?
C89 N15 Ti7 113.5(4) . . ?
C89 N15 C88 111.7(5) . . ?
C90 N15 Ti7 111.3(4) . . ?
C90 N15 C88 108.8(5) . . ?
C90 N15 C89 107.8(5) . . ?
C94 N16 Ti7 104.3(4) . . ?
C95 N16 Ti7 113.4(4) . . ?
C95 N16 C94 112.2(5) . . ?
C95 N16 C96 106.1(5) . . ?
C96 N16 Ti7 113.1(4) . . ?
C96 N16 C94 107.8(5) . . ?
O20 C73 C74 109.3(5) . . ?
O20 C73 C75 107.6(5) . . ?
O20 C73 C76 111.9(5) . . ?
C74 C73 C75 107.4(6) . . ?
C74 C73 C76 109.4(6) . . ?
C76 C73 C75 111.0(6) . . ?
F73 C74 F74 106.7(6) . . ?
F73 C74 F75 105.9(5) . . ?
F73 C74 C73 110.4(5) . . ?
F74 C74 F75 107.0(5) . . ?
F74 C74 C73 113.0(6) . . ?
F75 C74 C73 113.4(6) . . ?
F76 C75 F77 106.8(7) . . ?
F76 C75 F78 109.5(7) . . ?
F76 C75 C73 112.0(6) . . ?
F77 C75 C73 111.5(6) . . ?
F78 C75 F77 104.9(6) . . ?
F78 C75 C73 111.8(6) . . ?
N13 C76 C73 111.1(5) . . ?
N13 C76 H76A 109.4 . . ?
N13 C76 H76B 109.4 . . ?
C73 C76 H76A 109.4 . . ?
C73 C76 H76B 109.4 . . ?
H76A C76 H76B 108.0 . . ?
N13 C77 H77A 109.5 . . ?
N13 C77 H77B 109.5 . . ?
N13 C77 H77C 109.5 . . ?
H77A C77 H77B 109.5 . . ?
H77A C77 H77C 109.5 . . ?
H77B C77 H77C 109.5 . . ?
N13 C78 H78A 109.5 . . ?
N13 C78 H78B 109.5 . . ?
N13 C78 H78C 109.5 . . ?
H78A C78 H78B 109.5 . . ?
H78A C78 H78C 109.5 . . ?
H78B C78 H78C 109.5 . . ?
O21 C79 C80 106.8(6) . . ?
O21 C79 C81 109.4(6) . . ?
O21 C79 C82 113.1(6) . . ?
C80 C79 C81 107.1(7) . . ?
C80 C79 C82 113.1(6) . . ?
C81 C79 C82 107.1(6) . . ?
F79 C80 C79 110.1(7) . . ?
F80 C80 F79 106.1(7) . . ?
F80 C80 F81 109.5(7) . . ?
F80 C80 C79 113.0(8) . . ?
F81 C80 F79 104.4(8) . . ?
F81 C80 C79 113.1(6) . . ?
F82 C81 C79 109.4(6) . . ?
F83 C81 F82 107.4(7) . . ?
F83 C81 C79 111.5(7) . . ?
F84 C81 F82 109.5(7) . . ?
F84 C81 F83 109.4(7) . . ?
F84 C81 C79 109.5(6) . . ?
N14 C82 C79 110.0(6) . . ?
N14 C82 H82A 109.7 . . ?
N14 C82 H82B 109.7 . . ?
C79 C82 H82A 109.7 . . ?
C79 C82 H82B 109.7 . . ?
H82A C82 H82B 108.2 . . ?
N14 C83 H83A 109.5 . . ?
N14 C83 H83B 109.5 . . ?
N14 C83 H83C 109.5 . . ?
H83A C83 H83B 109.5 . . ?
H83A C83 H83C 109.5 . . ?
H83B C83 H83C 109.5 . . ?
N14 C84 H84A 109.5 . . ?
N14 C84 H84B 109.5 . . ?
N14 C84 H84C 109.5 . . ?
H84A C84 H84B 109.5 . . ?
H84A C84 H84C 109.5 . . ?
H84B C84 H84C 109.5 . . ?
O22 C85 C86 109.1(5) . . ?
O22 C85 C87 107.9(6) . . ?
O22 C85 C88 112.5(5) . . ?
C86 C85 C87 107.3(5) . . ?
C86 C85 C88 106.5(5) . . ?
C87 C85 C88 113.3(5) . . ?
F85 C86 C85 111.9(6) . . ?
F86 C86 F85 106.0(5) . . ?
F86 C86 C85 113.9(6) . . ?
F87 C86 F85 106.0(5) . . ?
F87 C86 F86 106.5(6) . . ?
F87 C86 C85 112.0(5) . . ?
F88 C87 C85 112.2(6) . . ?
F89 C87 F88 106.6(7) . . ?
F89 C87 C85 110.3(6) . . ?
F90 C87 F88 107.8(6) . . ?
F90 C87 F89 107.4(6) . . ?
F90 C87 C85 112.2(6) . . ?
N15 C88 C85 109.8(5) . . ?
N15 C88 H88A 109.7 . . ?
N15 C88 H88B 109.7 . . ?
C85 C88 H88A 109.7 . . ?
C85 C88 H88B 109.7 . . ?
H88A C88 H88B 108.2 . . ?
N15 C89 H89A 109.5 . . ?
N15 C89 H89B 109.5 . . ?
N15 C89 H89C 109.5 . . ?
H89A C89 H89B 109.5 . . ?
H89A C89 H89C 109.5 . . ?
H89B C89 H89C 109.5 . . ?
N15 C90 H90A 109.5 . . ?
N15 C90 H90B 109.5 . . ?
N15 C90 H90C 109.5 . . ?
H90A C90 H90B 109.5 . . ?
H90A C90 H90C 109.5 . . ?
H90B C90 H90C 109.5 . . ?
O23 C91 C92 108.8(6) . . ?
O23 C91 C93 110.4(5) . . ?
O23 C91 C94 111.8(5) . . ?
C92 C91 C93 106.4(5) . . ?
C92 C91 C94 112.8(6) . . ?
C93 C91 C94 106.5(6) . . ?
F91 C92 C91 113.2(6) . . ?
F92 C92 F91 107.1(6) . . ?
F92 C92 F93 105.6(6) . . ?
F92 C92 C91 113.1(6) . . ?
F93 C92 F91 104.4(6) . . ?
F93 C92 C91 112.7(6) . . ?
F94 C93 F96 106.1(5) . . ?
F94 C93 C91 112.2(6) . . ?
F95 C93 F94 109.7(6) . . ?
F95 C93 F96 106.9(6) . . ?
F95 C93 C91 112.6(6) . . ?
F96 C93 C91 109.0(5) . . ?
N16 C94 C91 109.8(5) . . ?
N16 C94 H94A 109.7 . . ?
N16 C94 H94B 109.7 . . ?
C91 C94 H94A 109.7 . . ?
C91 C94 H94B 109.7 . . ?
H94A C94 H94B 108.2 . . ?
N16 C95 H95A 109.5 . . ?
N16 C95 H95B 109.5 . . ?
N16 C95 H95C 109.5 . . ?
H95A C95 H95B 109.5 . . ?
H95A C95 H95C 109.5 . . ?
H95B C95 H95C 109.5 . . ?
N16 C96 H96A 109.5 . . ?
N16 C96 H96B 109.5 . . ?
N16 C96 H96C 109.5 . . ?
H96A C96 H96B 109.5 . . ?
H96A C96 H96C 109.5 . . ?
H96B C96 H96C 109.5 . . ?
C98 C97 C103 124.2(9) . . ?
C102 C97 C98 119.9(10) . . ?
C102 C97 C103 115.7(9) . . ?
C97 C98 H98 120.3 . . ?
C99 C98 C97 119.4(10) . . ?
C99 C98 H98 120.3 . . ?
C98 C99 H99 118.7 . . ?
C98 C99 C100 122.6(11) . . ?
C100 C99 H99 118.7 . . ?
C99 C100 H100 121.8 . . ?
C99 C100 C101 116.5(10) . . ?
C101 C100 H100 121.8 . . ?
C100 C101 H101 118.3 . . ?
C100 C101 C102 123.4(11) . . ?
C102 C101 H101 118.3 . . ?
C97 C102 H102 121.0 . . ?
C101 C102 C97 118.0(10) . . ?
C101 C102 H102 121.0 . . ?
C97 C103 H10C 109.5 . . ?
C97 C103 H10D 109.5 . . ?
C97 C103 H10E 109.5 . . ?
H10C C103 H10D 109.5 . . ?
H10C C103 H10E 109.5 . . ?
H10D C103 H10E 109.5 . . ?
C105 C104 C110 118.9(9) . . ?
C109 C104 C105 119.6(9) . . ?
C109 C104 C110 121.4(9) . . ?
C104 C105 H105 121.3 . . ?
C106 C105 C104 117.3(10) . . ?
C106 C105 H105 121.3 . . ?
C105 C106 H106 119.0 . . ?
C105 C106 C107 122.0(10) . . ?
C107 C106 H106 119.0 . . ?
C106 C107 H107 119.7 . . ?
C108 C107 C106 120.6(10) . . ?
C108 C107 H107 119.7 . . ?
C107 C108 H108 121.3 . . ?
C107 C108 C109 117.5(10) . . ?
C109 C108 H108 121.3 . . ?
C104 C109 H109 118.8 . . ?
C108 C109 C104 122.4(10) . . ?
C108 C109 H109 118.8 . . ?
C104 C110 H11D 109.5 . . ?
C104 C110 H11E 109.5 . . ?
C104 C110 H11F 109.5 . . ?
H11D C110 H11E 109.5 . . ?
H11D C110 H11F 109.5 . . ?
H11E C110 H11F 109.5 . . ?

loop_
_geom_bond_atom_site_label_1
_geom_bond_atom_site_label_2
_geom_bond_distance
_geom_bond_site_symmetry_2
_geom_bond_publ_flag
Ti1 Ti24 2.7847(16) . ?
Ti1 O1 1.838(5) . ?
Ti1 O2 1.826(5) . ?
Ti1 O3 1.877(6) . ?
Ti1 O4 1.926(6) . ?
Ti1 N1 2.359(8) . ?
Ti1 N2 2.399(7) . ?
Ti24 O1 1.854(5) . ?
Ti24 O2 1.837(4) . ?
Ti24 O5 1.902(5) . ?
Ti24 O6 1.887(5) . ?
Ti24 N3 2.369(5) . ?
Ti24 N4 2.396(6) . ?
F1 C2 1.353(16) . ?
F2 C2 1.328(13) . ?
F3 C2 1.334(13) . ?
F4 C3 1.333(11) . ?
F5 C3 1.282(12) . ?
F6 C3 1.355(11) . ?
F7 C8 1.335(10) . ?
F8 C8 1.353(9) . ?
F9 C8 1.300(11) . ?
F10 C9 1.366(14) . ?
F11 C9 1.329(13) . ?
F12 C9 1.344(13) . ?
F13 C14 1.356(9) . ?
F14 C14 1.297(10) . ?
F15 C14 1.340(9) . ?
F16 C15 1.347(9) . ?
F17 C15 1.350(10) . ?
F18 C15 1.381(9) . ?
F19 C20 1.350(10) . ?
F20 C20 1.327(9) . ?
F21 C20 1.304(10) . ?
F22 C21 1.336(10) . ?
F23 C21 1.367(9) . ?
F24 C21 1.322(9) . ?
O3 C1 1.396(10) . ?
O4 C7 1.389(10) . ?
O5 C13 1.375(8) . ?
O6 C19 1.356(8) . ?
N1 C4 1.449(14) . ?
N1 C5 1.450(15) . ?
N1 C6 1.494(11) . ?
N2 C10 1.488(12) . ?
N2 C11 1.505(14) . ?
N2 C12 1.446(12) . ?
N3 C16 1.503(9) . ?
N3 C17 1.471(9) . ?
N3 C18 1.462(9) . ?
N4 C22 1.455(9) . ?
N4 C23 1.455(10) . ?
N4 C24 1.510(9) . ?
C1 C2 1.547(14) . ?
C1 C3 1.572(14) . ?
C1 C4 1.549(16) . ?
C4 H4A 0.9900 . ?
C4 H4B 0.9900 . ?
C5 H5A 0.9800 . ?
C5 H5B 0.9800 . ?
C5 H5C 0.9800 . ?
C6 H6A 0.9800 . ?
C6 H6B 0.9800 . ?
C6 H6C 0.9800 . ?
C7 C8 1.549(15) . ?
C7 C9 1.542(12) . ?
C7 C10 1.549(13) . ?
C10 H10A 0.9900 . ?
C10 H10B 0.9900 . ?
C11 H11A 0.9800 . ?
C11 H11B 0.9800 . ?
C11 H11C 0.9800 . ?
C12 H12A 0.9800 . ?
C12 H12B 0.9800 . ?
C12 H12C 0.9800 . ?
C13 C14 1.564(11) . ?
C13 C15 1.510(11) . ?
C13 C16 1.577(10) . ?
C16 H16A 0.9900 . ?
C16 H16B 0.9900 . ?
C17 H17A 0.9800 . ?
C17 H17B 0.9800 . ?
C17 H17C 0.9800 . ?
C18 H18A 0.9800 . ?
C18 H18B 0.9800 . ?
C18 H18C 0.9800 . ?
C19 C20 1.555(11) . ?
C19 C21 1.536(10) . ?
C19 C22 1.584(10) . ?
C22 H22A 0.9900 . ?
C22 H22B 0.9900 . ?
C23 H23A 0.9800 . ?
C23 H23B 0.9800 . ?
C23 H23C 0.9800 . ?
C24 H24A 0.9800 . ?
C24 H24B 0.9800 . ?
C24 H24C 0.9800 . ?
Ti2 Ti3 2.7898(15) . ?
Ti2 O7 1.842(4) . ?
Ti2 O8 1.839(5) . ?
Ti2 O9 1.895(5) . ?
Ti2 O10 1.915(4) . ?
Ti2 N5 2.392(5) . ?
Ti2 N6 2.396(5) . ?
Ti3 O7 1.847(5) . ?
Ti3 O8 1.841(4) . ?
Ti3 O11 1.895(5) . ?
Ti3 O12 1.898(6) . ?
Ti3 N7 2.399(5) . ?
Ti3 N8 2.393(6) . ?
F25 C26 1.373(10) . ?
F26 C26 1.345(10) . ?
F27 C26 1.343(10) . ?
F28 C27 1.355(9) . ?
F29 C27 1.344(8) . ?
F30 C27 1.345(9) . ?
F31 C32 1.374(10) . ?
F32 C32 1.338(9) . ?
F33 C32 1.323(9) . ?
F34 C33 1.323(9) . ?
F35 C33 1.328(8) . ?
F36 C33 1.340(10) . ?
F37 C38 1.350(9) . ?
F38 C38 1.342(9) . ?
F39 C38 1.339(10) . ?
F40 C39 1.337(11) . ?
F41 C39 1.347(11) . ?
F42 C39 1.324(12) . ?
F43 C44 1.346(11) . ?
F44 C44 1.404(14) . ?
F45 C44 1.313(10) . ?
F46 C45 1.349(17) . ?
F47 C45 1.332(16) . ?
F48 C45 1.319(12) . ?
O9 C25 1.388(8) . ?
O10 C31 1.378(7) . ?
O11 C37 1.387(8) . ?
O12 C43 1.389(10) . ?
N5 C28 1.465(9) . ?
N5 C29 1.501(9) . ?
N5 C30 1.497(8) . ?
N6 C34 1.474(8) . ?
N6 C35 1.463(9) . ?
N6 C36 1.461(9) . ?
N7 C40 1.462(11) . ?
N7 C41 1.442(11) . ?
N7 C42 1.488(11) . ?
N8 C46 1.466(14) . ?
N8 C47 1.454(13) . ?
N8 C48 1.496(11) . ?
C25 C26 1.501(10) . ?
C25 C27 1.514(10) . ?
C25 C28 1.559(9) . ?
C28 H28A 0.9900 . ?
C28 H28B 0.9900 . ?
C29 H29A 0.9800 . ?
C29 H29B 0.9800 . ?
C29 H29C 0.9800 . ?
C30 H30A 0.9800 . ?
C30 H30B 0.9800 . ?
C30 H30C 0.9800 . ?
C31 C32 1.537(10) . ?
C31 C33 1.588(11) . ?
C31 C34 1.539(8) . ?
C34 H34A 0.9900 . ?
C34 H34B 0.9900 . ?
C35 H35A 0.9800 . ?
C35 H35B 0.9800 . ?
C35 H35C 0.9800 . ?
C36 H36A 0.9800 . ?
C36 H36B 0.9800 . ?
C36 H36C 0.9800 . ?
C37 C38 1.512(13) . ?
C37 C39 1.557(10) . ?
C37 C40 1.547(11) . ?
C40 H40A 0.9900 . ?
C40 H40B 0.9900 . ?
C41 H41A 0.9800 . ?
C41 H41B 0.9800 . ?
C41 H41C 0.9800 . ?
C42 H42A 0.9800 . ?
C42 H42B 0.9800 . ?
C42 H42C 0.9800 . ?
C43 C44 1.518(13) . ?
C43 C45 1.559(13) . ?
C43 C46 1.598(16) . ?
C46 H46A 0.9900 . ?
C46 H46B 0.9900 . ?
C47 H47A 0.9800 . ?
C47 H47B 0.9800 . ?
C47 H47C 0.9800 . ?
C48 H48A 0.9800 . ?
C48 H48B 0.9800 . ?
C48 H48C 0.9800 . ?
Ti4 Ti5 2.7872(15) . ?
Ti4 O13 1.843(4) . ?
Ti4 O14 1.852(4) . ?
Ti4 O15 1.896(4) . ?
Ti4 O16 1.889(4) . ?
Ti4 N9 2.366(5) . ?
Ti4 N10 2.378(5) . ?
Ti5 O13 1.826(4) . ?
Ti5 O14 1.831(4) . ?
Ti5 O17 1.894(4) . ?
Ti5 O18 1.900(5) . ?
Ti5 N11 2.390(5) . ?
Ti5 N12 2.424(5) . ?
F49 C62 1.340(7) . ?
F50 C62 1.339(8) . ?
F51 C62 1.336(8) . ?
F52 C63 1.345(8) . ?
F53 C63 1.336(8) . ?
F54 C63 1.318(8) . ?
F55 C68 1.342(7) . ?
F56 C68 1.338(7) . ?
F57 C68 1.342(7) . ?
F58 C69 1.342(9) . ?
F59 C69 1.337(7) . ?
F60 C69 1.335(8) . ?
F61 C50 1.362(10) . ?
F62 C50 1.340(9) . ?
F63 C50 1.321(8) . ?
F64 C51 1.360(7) . ?
F65 C51 1.318(7) . ?
F66 C51 1.331(8) . ?
F67 C56 1.305(10) . ?
F68 C56 1.336(9) . ?
F69 C56 1.331(10) . ?
F70 C57 1.354(8) . ?
F71 C57 1.337(8) . ?
F72 C57 1.352(9) . ?
O15 C61 1.379(7) . ?
O16 C67 1.384(7) . ?
O17 C49 1.391(7) . ?
O18 C55 1.389(8) . ?
N9 C64 1.502(7) . ?
N9 C65 1.473(8) . ?
N9 C66 1.474(8) . ?
N10 C70 1.471(8) . ?
N10 C71 1.487(9) . ?
N10 C72 1.481(8) . ?
N11 C52 1.505(9) . ?
N11 C53 1.484(9) . ?
N11 C54 1.482(8) . ?
N12 C58 1.481(9) . ?
N12 C59 1.469(9) . ?
N12 C60 1.478(9) . ?
C49 C50 1.532(10) . ?
C49 C51 1.541(9) . ?
C49 C52 1.546(8) . ?
C52 H52A 0.9900 . ?
C52 H52B 0.9900 . ?
C53 H53A 0.9800 . ?
C53 H53B 0.9800 . ?
C53 H53C 0.9800 . ?
C54 H54A 0.9800 . ?
C54 H54B 0.9800 . ?
C54 H54C 0.9800 . ?
C55 C56 1.570(10) . ?
C55 C57 1.517(11) . ?
C55 C58 1.541(9) . ?
C58 H58A 0.9900 . ?
C58 H58B 0.9900 . ?
C59 H59A 0.9800 . ?
C59 H59B 0.9800 . ?
C59 H59C 0.9800 . ?
C60 H60A 0.9800 . ?
C60 H60B 0.9800 . ?
C60 H60C 0.9800 . ?
C61 C62 1.543(9) . ?
C61 C63 1.531(9) . ?
C61 C64 1.559(8) . ?
C64 H64A 0.9900 . ?
C64 H64B 0.9900 . ?
C65 H65A 0.9800 . ?
C65 H65B 0.9800 . ?
C65 H65C 0.9800 . ?
C66 H66A 0.9800 . ?
C66 H66B 0.9800 . ?
C66 H66C 0.9800 . ?
C67 C68 1.533(9) . ?
C67 C69 1.564(9) . ?
C67 C70 1.559(9) . ?
C70 H70A 0.9900 . ?
C70 H70B 0.9900 . ?
C71 H71A 0.9800 . ?
C71 H71B 0.9800 . ?
C71 H71C 0.9800 . ?
C72 H72A 0.9800 . ?
C72 H72B 0.9800 . ?
C72 H72C 0.9800 . ?
Ti6 Ti7 2.7879(15) . ?
Ti6 O19 1.850(4) . ?
Ti6 O20 1.915(5) . ?
Ti6 O21 1.893(5) . ?
Ti6 O141 1.842(4) . ?
Ti6 N13 2.423(6) . ?
Ti6 N14 2.394(6) . ?
Ti7 O19 1.822(4) . ?
Ti7 O22 1.900(4) . ?
Ti7 O23 1.915(5) . ?
Ti7 O141 1.857(4) . ?
Ti7 N15 2.373(5) . ?
Ti7 N16 2.362(5) . ?
F73 C74 1.341(8) . ?
F74 C74 1.351(7) . ?
F75 C74 1.351(8) . ?
F76 C75 1.312(9) . ?
F77 C75 1.356(9) . ?
F78 C75 1.327(10) . ?
F79 C80 1.376(10) . ?
F80 C80 1.315(10) . ?
F81 C80 1.331(11) . ?
F82 C81 1.340(9) . ?
F83 C81 1.326(9) . ?
F84 C81 1.312(10) . ?
F85 C86 1.351(8) . ?
F86 C86 1.338(8) . ?
F87 C86 1.329(8) . ?
F88 C87 1.346(9) . ?
F89 C87 1.332(9) . ?
F90 C87 1.319(10) . ?
F91 C92 1.361(8) . ?
F92 C92 1.334(9) . ?
F93 C92 1.353(8) . ?
F94 C93 1.336(8) . ?
F95 C93 1.329(8) . ?
F96 C93 1.356(8) . ?
O20 C73 1.386(7) . ?
O21 C79 1.365(8) . ?
O22 C85 1.386(8) . ?
O23 C91 1.360(8) . ?
N13 C76 1.468(9) . ?
N13 C77 1.468(9) . ?
N13 C78 1.498(9) . ?
N14 C82 1.485(9) . ?
N14 C83 1.484(10) . ?
N14 C84 1.488(10) . ?
N15 C88 1.499(8) . ?
N15 C89 1.494(8) . ?
N15 C90 1.477(8) . ?
N16 C94 1.491(8) . ?
N16 C95 1.455(9) . ?
N16 C96 1.472(8) . ?
C73 C74 1.525(11) . ?
C73 C75 1.572(10) . ?
C73 C76 1.555(9) . ?
C76 H76A 0.9900 . ?
C76 H76B 0.9900 . ?
C77 H77A 0.9800 . ?
C77 H77B 0.9800 . ?
C77 H77C 0.9800 . ?
C78 H78A 0.9800 . ?
C78 H78B 0.9800 . ?
C78 H78C 0.9800 . ?
C79 C80 1.553(11) . ?
C79 C81 1.575(12) . ?
C79 C82 1.571(10) . ?
C82 H82A 0.9900 . ?
C82 H82B 0.9900 . ?
C83 H83A 0.9800 . ?
C83 H83B 0.9800 . ?
C83 H83C 0.9800 . ?
C84 H84A 0.9800 . ?
C84 H84B 0.9800 . ?
C84 H84C 0.9800 . ?
C85 C86 1.539(9) . ?
C85 C87 1.558(9) . ?
C85 C88 1.560(9) . ?
C88 H88A 0.9900 . ?
C88 H88B 0.9900 . ?
C89 H89A 0.9800 . ?
C89 H89B 0.9800 . ?
C89 H89C 0.9800 . ?
C90 H90A 0.9800 . ?
C90 H90B 0.9800 . ?
C90 H90C 0.9800 . ?
C91 C92 1.534(10) . ?
C91 C93 1.562(9) . ?
C91 C94 1.570(10) . ?
C94 H94A 0.9900 . ?
C94 H94B 0.9900 . ?
C95 H95A 0.9800 . ?
C95 H95B 0.9800 . ?
C95 H95C 0.9800 . ?
C96 H96A 0.9800 . ?
C96 H96B 0.9800 . ?
C96 H96C 0.9800 . ?
C97 C98 1.386(9) . ?
C97 C102 1.377(9) . ?
C97 C103 1.509(12) . ?
C98 H98 0.9500 . ?
C98 C99 1.356(9) . ?
C99 H99 0.9500 . ?
C99 C100 1.369(9) . ?
C100 H100 0.9500 . ?
C100 C101 1.372(9) . ?
C101 H101 0.9500 . ?
C101 C102 1.372(9) . ?
C102 H102 0.9500 . ?
C103 H10C 0.9800 . ?
C103 H10D 0.9800 . ?
C103 H10E 0.9800 . ?
C104 C105 1.392(9) . ?
C104 C109 1.388(9) . ?
C104 C110 1.529(12) . ?
C105 H105 0.9500 . ?
C105 C106 1.380(9) . ?
C106 H106 0.9500 . ?
C106 C107 1.383(9) . ?
C107 H107 0.9500 . ?
C107 C108 1.370(9) . ?
C108 H108 0.9500 . ?
C108 C109 1.382(9) . ?
C109 H109 0.9500 . ?
C110 H11D 0.9800 . ?
C110 H11E 0.9800 . ?
C110 H11F 0.9800 . ?

loop_
_geom_torsion_atom_site_label_1
_geom_torsion_atom_site_label_2
_geom_torsion_atom_site_label_3
_geom_torsion_atom_site_label_4
_geom_torsion
_geom_torsion_site_symmetry_1
_geom_torsion_site_symmetry_2
_geom_torsion_site_symmetry_3
_geom_torsion_site_symmetry_4
_geom_torsion_publ_flag
Ti1 Ti24 O6 C19 -93.7(5) . . . . ?
Ti1 O3 C1 C2 -139.8(7) . . . . ?
Ti1 O3 C1 C3 104.2(8) . . . . ?
Ti1 O3 C1 C4 -17.6(9) . . . . ?
Ti1 O4 C7 C8 104.2(7) . . . . ?
Ti1 O4 C7 C9 -139.9(6) . . . . ?
Ti1 O4 C7 C10 -16.2(10) . . . . ?
Ti1 N1 C4 C1 30.7(7) . . . . ?
Ti1 N2 C10 C7 31.9(9) . . . . ?
Ti24 Ti1 O3 C1 -89.7(6) . . . . ?
Ti24 O5 C13 C14 103.2(6) . . . . ?
Ti24 O5 C13 C15 -139.8(5) . . . . ?
Ti24 O5 C13 C16 -14.3(8) . . . . ?
Ti24 O6 C19 C20 103.5(6) . . . . ?
Ti24 O6 C19 C21 -140.2(5) . . . . ?
Ti24 O6 C19 C22 -14.3(8) . . . . ?
Ti24 N3 C16 C13 33.5(6) . . . . ?
Ti24 N4 C22 C19 32.0(7) . . . . ?
O1 Ti1 O2 Ti24 1.3(2) . . . . ?
O1 Ti1 O3 C1 -134.1(6) . . . . ?
O1 Ti24 O2 Ti1 -1.3(2) . . . . ?
O1 Ti24 O6 C19 -50.6(6) . . . . ?
O2 Ti1 O1 Ti24 -1.3(2) . . . . ?
O2 Ti1 O3 C1 -46.9(6) . . . . ?
O2 Ti24 O1 Ti1 1.3(2) . . . . ?
O2 Ti24 O6 C19 -136.7(5) . . . . ?
O3 Ti1 O1 Ti24 103.5(2) . . . . ?
O3 Ti1 O2 Ti24 -106.9(3) . . . . ?
O3 C1 C2 F1 -48.7(12) . . . . ?
O3 C1 C2 F2 -167.3(11) . . . . ?
O3 C1 C2 F3 71.3(13) . . . . ?
O3 C1 C3 F4 -56.2(10) . . . . ?
O3 C1 C3 F5 66.0(10) . . . . ?
O3 C1 C3 F6 -171.2(7) . . . . ?
O3 C1 C4 N1 -14.9(9) . . . . ?
O4 Ti1 O1 Ti24 -108.6(2) . . . . ?
O4 Ti1 O2 Ti24 105.5(3) . . . . ?
O4 Ti1 O3 C1 89.8(6) . . . . ?
O4 C7 C8 F7 66.8(8) . . . . ?
O4 C7 C8 F8 -172.8(7) . . . . ?
O4 C7 C8 F9 -55.0(9) . . . . ?
O4 C7 C9 F10 -47.2(12) . . . . ?
O4 C7 C9 F11 -169.3(9) . . . . ?
O4 C7 C9 F12 72.3(11) . . . . ?
O4 C7 C10 N2 -16.3(11) . . . . ?
O5 Ti24 O1 Ti1 104.5(2) . . . . ?
O5 Ti24 O2 Ti1 -105.9(2) . . . . ?
O5 Ti24 O6 C19 85.8(6) . . . . ?
O5 C13 C14 F13 -174.5(6) . . . . ?
O5 C13 C14 F14 -55.0(8) . . . . ?
O5 C13 C14 F15 66.5(8) . . . . ?
O5 C13 C15 F16 -174.0(6) . . . . ?
O5 C13 C15 F17 -50.5(8) . . . . ?
O5 C13 C15 F18 65.9(8) . . . . ?
O5 C13 C16 N3 -18.4(8) . . . . ?
O6 Ti24 O1 Ti1 -105.7(2) . . . . ?
O6 Ti24 O2 Ti1 103.4(2) . . . . ?
O6 C19 C20 F19 -173.3(6) . . . . ?
O6 C19 C20 F20 67.8(8) . . . . ?
O6 C19 C20 F21 -54.9(8) . . . . ?
O6 C19 C21 F22 72.9(8) . . . . ?
O6 C19 C21 F23 -169.5(6) . . . . ?
O6 C19 C21 F24 -49.7(9) . . . . ?
O6 C19 C22 N4 -17.8(9) . . . . ?
N1 Ti1 O1 Ti24 0.9(10) . . . . ?
N1 Ti1 O2 Ti24 -178.0(3) . . . . ?
N1 Ti1 O3 C1 27.7(6) . . . . ?
N2 Ti1 O1 Ti24 -179.4(3) . . . . ?
N2 Ti1 O2 Ti24 7.7(10) . . . . ?
N2 Ti1 O3 C1 148.8(6) . . . . ?
N3 Ti24 O1 Ti1 12.9(8) . . . . ?
N3 Ti24 O2 Ti1 -177.8(3) . . . . ?
N3 Ti24 O6 C19 144.7(6) . . . . ?
N4 Ti24 O1 Ti1 -176.5(2) . . . . ?
N4 Ti24 O2 Ti1 6.2(9) . . . . ?
N4 Ti24 O6 C19 25.7(5) . . . . ?
C2 C1 C3 F4 -171.1(9) . . . . ?
C2 C1 C3 F5 -48.9(11) . . . . ?
C2 C1 C3 F6 73.9(11) . . . . ?
C2 C1 C4 N1 103.1(9) . . . . ?
C3 C1 C2 F1 68.0(11) . . . . ?
C3 C1 C2 F2 -50.6(14) . . . . ?
C3 C1 C2 F3 -172.0(10) . . . . ?
C3 C1 C4 N1 -135.2(7) . . . . ?
C4 C1 C2 F1 -168.3(8) . . . . ?
C4 C1 C2 F2 73.0(14) . . . . ?
C4 C1 C2 F3 -48.4(13) . . . . ?
C4 C1 C3 F4 64.2(9) . . . . ?
C4 C1 C3 F5 -173.5(7) . . . . ?
C4 C1 C3 F6 -50.7(9) . . . . ?
C5 N1 C4 C1 151.9(7) . . . . ?
C6 N1 C4 C1 -91.7(9) . . . . ?
C8 C7 C9 F10 69.7(11) . . . . ?
C8 C7 C9 F11 -52.4(11) . . . . ?
C8 C7 C9 F12 -170.8(8) . . . . ?
C8 C7 C10 N2 -136.8(8) . . . . ?
C9 C7 C8 F7 -48.6(9) . . . . ?
C9 C7 C8 F8 71.7(9) . . . . ?
C9 C7 C8 F9 -170.4(7) . . . . ?
C9 C7 C10 N2 104.0(9) . . . . ?
C10 C7 C8 F7 -171.0(6) . . . . ?
C10 C7 C8 F8 -50.7(9) . . . . ?
C10 C7 C8 F9 67.2(8) . . . . ?
C10 C7 C9 F10 -170.3(9) . . . . ?
C10 C7 C9 F11 67.6(12) . . . . ?
C10 C7 C9 F12 -50.8(12) . . . . ?
C11 N2 C10 C7 -90.1(10) . . . . ?
C12 N2 C10 C7 150.9(8) . . . . ?
C14 C13 C15 F16 -55.5(8) . . . . ?
C14 C13 C15 F17 68.0(8) . . . . ?
C14 C13 C15 F18 -175.6(6) . . . . ?
C14 C13 C16 N3 -137.7(6) . . . . ?
C15 C13 C14 F13 66.7(8) . . . . ?
C15 C13 C14 F14 -173.8(6) . . . . ?
C15 C13 C14 F15 -52.2(8) . . . . ?
C15 C13 C16 N3 105.3(7) . . . . ?
C16 C13 C14 F13 -53.9(8) . . . . ?
C16 C13 C14 F14 65.6(8) . . . . ?
C16 C13 C14 F15 -172.9(6) . . . . ?
C16 C13 C15 F16 61.2(9) . . . . ?
C16 C13 C15 F17 -175.3(6) . . . . ?
C16 C13 C15 F18 -58.9(8) . . . . ?
C17 N3 C16 C13 153.3(6) . . . . ?
C18 N3 C16 C13 -89.2(7) . . . . ?
C20 C19 C21 F22 -170.2(7) . . . . ?
C20 C19 C21 F23 -52.6(9) . . . . ?
C20 C19 C21 F24 67.3(8) . . . . ?
C20 C19 C22 N4 -136.5(7) . . . . ?
C21 C19 C20 F19 70.0(8) . . . . ?
C21 C19 C20 F20 -49.0(9) . . . . ?
C21 C19 C20 F21 -171.6(7) . . . . ?
C21 C19 C22 N4 105.2(7) . . . . ?
C22 C19 C20 F19 -52.1(8) . . . . ?
C22 C19 C20 F20 -171.1(7) . . . . ?
C22 C19 C20 F21 66.3(8) . . . . ?
C22 C19 C21 F22 -52.3(9) . . . . ?
C22 C19 C21 F23 65.3(8) . . . . ?
C22 C19 C21 F24 -174.8(6) . . . . ?
C23 N4 C22 C19 -90.9(7) . . . . ?
C24 N4 C22 C19 150.9(7) . . . . ?
Ti2 Ti3 O11 C37 92.6(6) . . . . ?
Ti2 Ti3 O12 C43 94.1(6) . . . . ?
Ti2 O9 C25 C26 139.7(5) . . . . ?
Ti2 O9 C25 C27 -104.7(6) . . . . ?
Ti2 O9 C25 C28 14.6(8) . . . . ?
Ti2 O10 C31 C32 143.0(5) . . . . ?
Ti2 O10 C31 C33 -102.5(5) . . . . ?
Ti2 O10 C31 C34 15.4(8) . . . . ?
Ti2 N5 C28 C25 -32.4(6) . . . . ?
Ti2 N6 C34 C31 -32.9(6) . . . . ?
Ti3 Ti2 O9 C25 93.1(5) . . . . ?
Ti3 O11 C37 C38 -104.9(6) . . . . ?
Ti3 O11 C37 C39 137.1(6) . . . . ?
Ti3 O11 C37 C40 14.8(9) . . . . ?
Ti3 O12 C43 C44 -101.9(9) . . . . ?
Ti3 O12 C43 C45 135.4(8) . . . . ?
Ti3 O12 C43 C46 12.2(9) . . . . ?
Ti3 N7 C40 C37 -32.8(7) . . . . ?
Ti3 N8 C46 C43 -31.0(7) . . . . ?
O7 Ti2 O8 Ti3 -1.0(2) . . . . ?
O7 Ti2 O9 C25 136.5(5) . . . . ?
O7 Ti3 O8 Ti2 1.0(2) . . . . ?
O7 Ti3 O11 C37 49.4(6) . . . . ?
O7 Ti3 O12 C43 137.2(6) . . . . ?
O8 Ti2 O7 Ti3 1.0(2) . . . . ?
O8 Ti2 O9 C25 50.2(5) . . . . ?
O8 Ti3 O7 Ti2 -1.0(2) . . . . ?
O8 Ti3 O11 C37 136.4(6) . . . . ?
O8 Ti3 O12 C43 51.7(6) . . . . ?
O9 Ti2 O7 Ti3 -103.6(2) . . . . ?
O9 Ti2 O8 Ti3 105.2(2) . . . . ?
O9 C25 C26 F25 173.1(6) . . . . ?
O9 C25 C26 F26 51.5(9) . . . . ?
O9 C25 C26 F27 -69.0(8) . . . . ?
O9 C25 C27 F28 56.2(7) . . . . ?
O9 C25 C27 F29 175.1(6) . . . . ?
O9 C25 C27 F30 -63.4(8) . . . . ?
O9 C25 C28 N5 17.7(8) . . . . ?
O10 Ti2 O7 Ti3 106.4(2) . . . . ?
O10 Ti2 O8 Ti3 -105.6(2) . . . . ?
O10 Ti2 O9 C25 -86.1(5) . . . . ?
O10 C31 C32 F31 -70.2(7) . . . . ?
O10 C31 C32 F32 171.0(6) . . . . ?
O10 C31 C32 F33 47.1(9) . . . . ?
O10 C31 C33 F34 172.2(6) . . . . ?
O10 C31 C33 F35 -65.9(8) . . . . ?
O10 C31 C33 F36 53.7(7) . . . . ?
O10 C31 C34 N6 17.7(8) . . . . ?
O11 Ti3 O7 Ti2 107.3(2) . . . . ?
O11 Ti3 O8 Ti2 -104.4(2) . . . . ?
O11 Ti3 O12 C43 -86.2(6) . . . . ?
O11 C37 C38 F37 52.9(8) . . . . ?
O11 C37 C38 F38 173.1(6) . . . . ?
O11 C37 C38 F39 -67.7(8) . . . . ?
O11 C37 C39 F40 -69.4(9) . . . . ?
O11 C37 C39 F41 49.9(10) . . . . ?
O11 C37 C39 F42 167.6(7) . . . . ?
O11 C37 C40 N7 18.2(9) . . . . ?
O12 Ti3 O7 Ti2 -104.1(2) . . . . ?
O12 Ti3 O8 Ti2 106.6(2) . . . . ?
O12 Ti3 O11 C37 -87.1(7) . . . . ?
O12 C43 C44 F43 173.8(8) . . . . ?
O12 C43 C44 F44 -70.3(9) . . . . ?
O12 C43 C44 F45 47.9(12) . . . . ?
O12 C43 C45 F46 49.7(12) . . . . ?
O12 C43 C45 F47 -71.2(13) . . . . ?
O12 C43 C45 F48 167.6(11) . . . . ?
O12 C43 C46 N8 18.0(9) . . . . ?
N5 Ti2 O7 Ti3 -8.8(8) . . . . ?
N5 Ti2 O8 Ti3 176.1(2) . . . . ?
N5 Ti2 O9 C25 -26.0(5) . . . . ?
N6 Ti2 O7 Ti3 177.3(2) . . . . ?
N6 Ti2 O8 Ti3 -14.2(8) . . . . ?
N6 Ti2 O9 C25 -144.4(5) . . . . ?
N7 Ti3 O7 Ti2 178.1(2) . . . . ?
N7 Ti3 O8 Ti2 -1.9(9) . . . . ?
N7 Ti3 O11 C37 -26.3(6) . . . . ?
N7 Ti3 O12 C43 -144.6(6) . . . . ?
N8 Ti3 O7 Ti2 -6.8(9) . . . . ?
N8 Ti3 O8 Ti2 179.2(3) . . . . ?
N8 Ti3 O11 C37 -147.8(6) . . . . ?
N8 Ti3 O12 C43 -23.7(6) . . . . ?
C26 C25 C27 F28 171.6(6) . . . . ?
C26 C25 C27 F29 -69.6(8) . . . . ?
C26 C25 C27 F30 51.9(8) . . . . ?
C26 C25 C28 N5 -103.5(7) . . . . ?
C27 C25 C26 F25 56.4(9) . . . . ?
C27 C25 C26 F26 -65.2(8) . . . . ?
C27 C25 C26 F27 174.3(6) . . . . ?
C27 C25 C28 N5 137.5(6) . . . . ?
C28 C25 C26 F25 -63.2(9) . . . . ?
C28 C25 C26 F26 175.2(6) . . . . ?
C28 C25 C26 F27 54.7(9) . . . . ?
C28 C25 C27 F28 -65.3(7) . . . . ?
C28 C25 C27 F29 53.6(8) . . . . ?
C28 C25 C27 F30 175.1(6) . . . . ?
C29 N5 C28 C25 -151.9(6) . . . . ?
C30 N5 C28 C25 88.8(7) . . . . ?
C32 C31 C33 F34 -71.5(7) . . . . ?
C32 C31 C33 F35 50.5(8) . . . . ?
C32 C31 C33 F36 170.0(6) . . . . ?
C32 C31 C34 N6 -106.4(7) . . . . ?
C33 C31 C32 F31 173.8(6) . . . . ?
C33 C31 C32 F32 54.9(8) . . . . ?
C33 C31 C32 F33 -69.0(8) . . . . ?
C33 C31 C34 N6 136.1(6) . . . . ?
C34 C31 C32 F31 55.3(8) . . . . ?
C34 C31 C32 F32 -63.6(9) . . . . ?
C34 C31 C32 F33 172.6(6) . . . . ?
C34 C31 C33 F34 51.9(8) . . . . ?
C34 C31 C33 F35 173.9(6) . . . . ?
C34 C31 C33 F36 -66.6(7) . . . . ?
C35 N6 C34 C31 88.2(7) . . . . ?
C36 N6 C34 C31 -151.6(6) . . . . ?
C38 C37 C39 F40 173.3(7) . . . . ?
C38 C37 C39 F41 -67.4(10) . . . . ?
C38 C37 C39 F42 50.3(9) . . . . ?
C38 C37 C40 N7 137.2(7) . . . . ?
C39 C37 C38 F37 169.9(6) . . . . ?
C39 C37 C38 F38 -69.9(8) . . . . ?
C39 C37 C38 F39 49.3(9) . . . . ?
C39 C37 C40 N7 -101.8(8) . . . . ?
C40 C37 C38 F37 -67.6(8) . . . . ?
C40 C37 C38 F38 52.6(8) . . . . ?
C40 C37 C38 F39 171.8(6) . . . . ?
C40 C37 C39 F40 52.3(10) . . . . ?
C40 C37 C39 F41 171.6(8) . . . . ?
C40 C37 C39 F42 -70.7(10) . . . . ?
C41 N7 C40 C37 90.9(8) . . . . ?
C42 N7 C40 C37 -150.7(7) . . . . ?
C44 C43 C45 F46 -71.5(11) . . . . ?
C44 C43 C45 F47 167.6(10) . . . . ?
C44 C43 C45 F48 46.4(16) . . . . ?
C44 C43 C46 N8 135.4(7) . . . . ?
C45 C43 C44 F43 -65.1(13) . . . . ?
C45 C43 C44 F44 50.8(11) . . . . ?
C45 C43 C44 F45 169.0(10) . . . . ?
C45 C43 C46 N8 -103.9(8) . . . . ?
C46 C43 C44 F43 55.3(10) . . . . ?
C46 C43 C44 F44 171.2(7) . . . . ?
C46 C43 C44 F45 -70.6(10) . . . . ?
C46 C43 C45 F46 172.5(8) . . . . ?
C46 C43 C45 F47 51.6(12) . . . . ?
C46 C43 C45 F48 -69.6(14) . . . . ?
C47 N8 C46 C43 -150.5(7) . . . . ?
C48 N8 C46 C43 88.2(9) . . . . ?
Ti4 Ti5 O17 C49 -90.5(5) . . . . ?
Ti4 O15 C61 C62 101.8(5) . . . . ?
Ti4 O15 C61 C63 -139.5(5) . . . . ?
Ti4 O15 C61 C64 -16.3(8) . . . . ?
Ti4 O16 C67 C68 101.9(5) . . . . ?
Ti4 O16 C67 C69 -141.5(4) . . . . ?
Ti4 O16 C67 C70 -18.7(7) . . . . ?
Ti4 N9 C64 C61 31.6(6) . . . . ?
Ti4 N10 C70 C67 31.9(6) . . . . ?
Ti5 Ti4 O15 C61 -91.9(5) . . . . ?
Ti5 Ti4 O16 C67 -89.1(5) . . . . ?
Ti5 O17 C49 C50 -142.1(5) . . . . ?
Ti5 O17 C49 C51 101.8(5) . . . . ?
Ti5 O17 C49 C52 -16.9(7) . . . . ?
Ti5 O18 C55 C56 -139.6(5) . . . . ?
Ti5 O18 C55 C57 103.6(6) . . . . ?
Ti5 O18 C55 C58 -16.7(8) . . . . ?
Ti5 N11 C52 C49 33.5(6) . . . . ?
Ti5 N12 C58 C55 32.7(6) . . . . ?
O13 Ti4 O14 Ti5 0.71(19) . . . . ?
O13 Ti4 O15 C61 -50.0(5) . . . . ?
O13 Ti4 O16 C67 -132.2(4) . . . . ?
O13 Ti5 O14 Ti4 -0.71(19) . . . . ?
O13 Ti5 O17 C49 -47.7(5) . . . . ?
O14 Ti4 O13 Ti5 -0.71(19) . . . . ?
O14 Ti4 O15 C61 -135.0(5) . . . . ?
O14 Ti4 O16 C67 -46.4(5) . . . . ?
O14 Ti5 O13 Ti4 0.72(19) . . . . ?
O14 Ti5 O17 C49 -135.0(5) . . . . ?
O15 Ti4 O13 Ti5 -107.3(2) . . . . ?
O15 Ti4 O14 Ti5 103.3(2) . . . . ?
O15 Ti4 O16 C67 92.3(5) . . . . ?
O15 C61 C62 F49 -171.3(5) . . . . ?
O15 C61 C62 F50 67.3(6) . . . . ?
O15 C61 C62 F51 -51.8(7) . . . . ?
O15 C61 C63 F52 -51.8(7) . . . . ?
O15 C61 C63 F53 -169.7(5) . . . . ?
O15 C61 C63 F54 68.8(7) . . . . ?
O15 C61 C64 N9 -16.1(8) . . . . ?
O16 Ti4 O13 Ti5 103.9(2) . . . . ?
O16 Ti4 O14 Ti5 -106.5(2) . . . . ?
O16 Ti4 O15 C61 86.7(5) . . . . ?
O16 C67 C68 F55 -54.5(7) . . . . ?
O16 C67 C68 F56 -173.7(5) . . . . ?
O16 C67 C68 F57 65.7(7) . . . . ?
O16 C67 C69 F58 -47.1(7) . . . . ?
O16 C67 C69 F59 -168.9(5) . . . . ?
O16 C67 C69 F60 71.9(7) . . . . ?
O16 C67 C70 N10 -15.2(7) . . . . ?
O17 Ti5 O13 Ti4 -108.6(2) . . . . ?
O17 Ti5 O14 Ti4 103.7(2) . . . . ?
O17 C49 C50 F61 71.2(6) . . . . ?
O17 C49 C50 F62 -170.8(5) . . . . ?
O17 C49 C50 F63 -47.9(8) . . . . ?
O17 C49 C51 F64 -171.3(5) . . . . ?
O17 C49 C51 F65 68.1(7) . . . . ?
O17 C49 C51 F66 -54.2(6) . . . . ?
O17 C49 C52 N11 -17.5(8) . . . . ?
O18 Ti5 O13 Ti4 104.0(2) . . . . ?
O18 Ti5 O14 Ti4 -108.6(2) . . . . ?
O18 Ti5 O17 C49 89.1(5) . . . . ?
O18 C55 C56 F67 -169.0(6) . . . . ?
O18 C55 C56 F68 -48.8(9) . . . . ?
O18 C55 C56 F69 69.8(8) . . . . ?
O18 C55 C57 F70 67.1(7) . . . . ?
O18 C55 C57 F71 -172.4(6) . . . . ?
O18 C55 C57 F72 -53.6(7) . . . . ?
O18 C55 C58 N12 -17.3(9) . . . . ?
N9 Ti4 O13 Ti5 -179.4(2) . . . . ?
N9 Ti4 O14 Ti5 5.1(7) . . . . ?
N9 Ti4 O15 C61 27.6(5) . . . . ?
N9 Ti4 O16 C67 149.6(5) . . . . ?
N10 Ti4 O13 Ti5 5.6(7) . . . . ?
N10 Ti4 O14 Ti5 -177.3(2) . . . . ?
N10 Ti4 O15 C61 146.8(5) . . . . ?
N10 Ti4 O16 C67 29.2(5) . . . . ?
N11 Ti5 O13 Ti4 -179.9(2) . . . . ?
N11 Ti5 O14 Ti4 -3.0(8) . . . . ?
N11 Ti5 O17 C49 28.8(5) . . . . ?
N12 Ti5 O13 Ti4 6.2(7) . . . . ?
N12 Ti5 O14 Ti4 -179.0(2) . . . . ?
N12 Ti5 O17 C49 148.5(5) . . . . ?
C50 C49 C51 F64 73.0(7) . . . . ?
C50 C49 C51 F65 -47.6(7) . . . . ?
C50 C49 C51 F66 -169.9(5) . . . . ?
C50 C49 C52 N11 103.9(7) . . . . ?
C51 C49 C50 F61 -172.1(5) . . . . ?
C51 C49 C50 F62 -54.1(7) . . . . ?
C51 C49 C50 F63 68.8(8) . . . . ?
C51 C49 C52 N11 -136.7(6) . . . . ?
C52 C49 C50 F61 -52.6(8) . . . . ?
C52 C49 C50 F62 65.4(8) . . . . ?
C52 C49 C50 F63 -171.6(6) . . . . ?
C52 C49 C51 F64 -50.4(7) . . . . ?
C52 C49 C51 F65 -170.9(5) . . . . ?
C52 C49 C51 F66 66.7(6) . . . . ?
C53 N11 C52 C49 -88.3(6) . . . . ?
C54 N11 C52 C49 152.1(5) . . . . ?
C56 C55 C57 F70 -48.4(8) . . . . ?
C56 C55 C57 F71 72.1(8) . . . . ?
C56 C55 C57 F72 -169.1(6) . . . . ?
C56 C55 C58 N12 101.9(7) . . . . ?
C57 C55 C56 F67 -51.5(8) . . . . ?
C57 C55 C56 F68 68.7(8) . . . . ?
C57 C55 C56 F69 -172.8(6) . . . . ?
C57 C55 C58 N12 -137.9(6) . . . . ?
C58 C55 C56 F67 68.9(8) . . . . ?
C58 C55 C56 F68 -170.9(7) . . . . ?
C58 C55 C56 F69 -52.4(9) . . . . ?
C58 C55 C57 F70 -171.1(5) . . . . ?
C58 C55 C57 F71 -50.6(8) . . . . ?
C58 C55 C57 F72 68.2(7) . . . . ?
C59 N12 C58 C55 -89.0(7) . . . . ?
C60 N12 C58 C55 152.1(6) . . . . ?
C62 C61 C63 F52 67.0(7) . . . . ?
C62 C61 C63 F53 -50.8(7) . . . . ?
C62 C61 C63 F54 -172.3(6) . . . . ?
C62 C61 C64 N9 -135.0(5) . . . . ?
C63 C61 C62 F49 69.7(7) . . . . ?
C63 C61 C62 F50 -51.7(7) . . . . ?
C63 C61 C62 F51 -170.8(5) . . . . ?
C63 C61 C64 N9 105.7(6) . . . . ?
C64 C61 C62 F49 -51.4(7) . . . . ?
C64 C61 C62 F50 -172.8(5) . . . . ?
C64 C61 C62 F51 68.1(6) . . . . ?
C64 C61 C63 F52 -174.3(5) . . . . ?
C64 C61 C63 F53 67.8(7) . . . . ?
C64 C61 C63 F54 -53.7(7) . . . . ?
C65 N9 C64 C61 150.3(6) . . . . ?
C66 N9 C64 C61 -90.9(7) . . . . ?
C68 C67 C69 F58 70.6(6) . . . . ?
C68 C67 C69 F59 -51.2(7) . . . . ?
C68 C67 C69 F60 -170.4(5) . . . . ?
C68 C67 C70 N10 -136.0(5) . . . . ?
C69 C67 C68 F55 -170.8(5) . . . . ?
C69 C67 C68 F56 70.0(7) . . . . ?
C69 C67 C68 F57 -50.6(6) . . . . ?
C69 C67 C70 N10 104.8(6) . . . . ?
C70 C67 C68 F55 67.3(6) . . . . ?
C70 C67 C68 F56 -51.8(7) . . . . ?
C70 C67 C68 F57 -172.4(5) . . . . ?
C70 C67 C69 F58 -169.4(5) . . . . ?
C70 C67 C69 F59 68.7(7) . . . . ?
C70 C67 C69 F60 -50.4(7) . . . . ?
C71 N10 C70 C67 151.7(5) . . . . ?
C72 N10 C70 C67 -90.4(6) . . . . ?
Ti6 Ti7 O22 C85 -91.8(5) . . . . ?
Ti6 O20 C73 C74 102.4(6) . . . . ?
Ti6 O20 C73 C75 -141.3(5) . . . . ?
Ti6 O20 C73 C76 -19.0(8) . . . . ?
Ti6 O21 C79 C80 -139.7(5) . . . . ?
Ti6 O21 C79 C81 104.8(6) . . . . ?
Ti6 O21 C79 C82 -14.5(8) . . . . ?
Ti6 N13 C76 C73 32.8(6) . . . . ?
Ti6 N14 C82 C79 32.9(6) . . . . ?
Ti7 Ti6 O21 C79 -91.5(5) . . . . ?
Ti7 O22 C85 C86 101.9(5) . . . . ?
Ti7 O22 C85 C87 -141.8(4) . . . . ?
Ti7 O22 C85 C88 -16.1(7) . . . . ?
Ti7 O23 C91 C92 -137.8(5) . . . . ?
Ti7 O23 C91 C93 105.9(6) . . . . ?
Ti7 O23 C91 C94 -12.5(8) . . . . ?
Ti7 N15 C88 C85 33.3(5) . . . . ?
Ti7 N16 C94 C91 33.6(6) . . . . ?
O19 Ti6 O21 C79 -49.1(5) . . . . ?
O19 Ti6 O141 Ti7 -2.2(2) . . . . ?
O19 Ti7 O22 C85 -135.4(5) . . . . ?
O19 Ti7 O141 Ti6 2.2(2) . . . . ?
O20 Ti6 O19 Ti7 106.6(2) . . . . ?
O20 Ti6 O21 C79 89.7(5) . . . . ?
O20 Ti6 O141 Ti7 -111.5(2) . . . . ?
O20 C73 C74 F73 -55.2(7) . . . . ?
O20 C73 C74 F74 -174.6(5) . . . . ?
O20 C73 C74 F75 63.4(7) . . . . ?
O20 C73 C75 F76 -167.4(6) . . . . ?
O20 C73 C75 F77 -47.9(8) . . . . ?
O20 C73 C75 F78 69.3(8) . . . . ?
O20 C73 C76 N13 -15.9(8) . . . . ?
O21 Ti6 O19 Ti7 -105.7(2) . . . . ?
O21 Ti6 O141 Ti7 102.8(2) . . . . ?
O21 C79 C80 F79 69.4(8) . . . . ?
O21 C79 C80 F80 -172.2(7) . . . . ?
O21 C79 C80 F81 -47.0(9) . . . . ?
O21 C79 C81 F82 -174.6(6) . . . . ?
O21 C79 C81 F83 66.7(8) . . . . ?
O21 C79 C81 F84 -54.5(8) . . . . ?
O21 C79 C82 N14 -18.4(8) . . . . ?
O22 Ti7 O19 Ti6 101.3(2) . . . . ?
O22 Ti7 O141 Ti6 -105.1(2) . . . . ?
O22 C85 C86 F85 -172.3(5) . . . . ?
O22 C85 C86 F86 67.4(7) . . . . ?
O22 C85 C86 F87 -53.5(7) . . . . ?
O22 C85 C87 F88 -49.4(8) . . . . ?
O22 C85 C87 F89 69.4(8) . . . . ?
O22 C85 C87 F90 -170.9(5) . . . . ?
O22 C85 C88 N15 -17.4(7) . . . . ?
O23 Ti7 O19 Ti6 -108.4(2) . . . . ?
O23 Ti7 O22 C85 87.7(5) . . . . ?
O23 Ti7 O141 Ti6 105.2(2) . . . . ?
O23 C91 C92 F91 -169.6(6) . . . . ?
O23 C91 C92 F92 -47.6(7) . . . . ?
O23 C91 C92 F93 72.1(7) . . . . ?
O23 C91 C93 F94 64.5(7) . . . . ?
O23 C91 C93 F95 -171.1(6) . . . . ?
O23 C91 C93 F96 -52.7(7) . . . . ?
O23 C91 C94 N16 -19.4(8) . . . . ?
O141 Ti6 O19 Ti7 2.2(2) . . . . ?
O141 Ti6 O21 C79 -135.8(5) . . . . ?
O141 Ti7 O19 Ti6 -2.2(2) . . . . ?
O141 Ti7 O22 C85 -49.0(5) . . . . ?
N13 Ti6 O19 Ti7 5.9(8) . . . . ?
N13 Ti6 O21 C79 148.4(5) . . . . ?
N13 Ti6 O141 Ti7 179.0(2) . . . . ?
N14 Ti6 O19 Ti7 -177.4(3) . . . . ?
N14 Ti6 O21 C79 26.6(5) . . . . ?
N14 Ti6 O141 Ti7 -0.9(8) . . . . ?
N15 Ti7 O19 Ti6 0.0(8) . . . . ?
N15 Ti7 O22 C85 28.0(5) . . . . ?
N15 Ti7 O141 Ti6 -177.2(2) . . . . ?
N16 Ti7 O19 Ti6 -179.9(2) . . . . ?
N16 Ti7 O22 C85 147.1(5) . . . . ?
N16 Ti7 O141 Ti6 9.6(8) . . . . ?
C74 C73 C75 F76 -49.8(8) . . . . ?
C74 C73 C75 F77 69.8(7) . . . . ?
C74 C73 C75 F78 -173.1(6) . . . . ?
C74 C73 C76 N13 -137.3(6) . . . . ?
C75 C73 C74 F73 -171.7(5) . . . . ?
C75 C73 C74 F74 68.9(7) . . . . ?
C75 C73 C74 F75 -53.0(7) . . . . ?
C75 C73 C76 N13 104.4(7) . . . . ?
C76 C73 C74 F73 67.7(6) . . . . ?
C76 C73 C74 F74 -51.7(7) . . . . ?
C76 C73 C74 F75 -173.6(5) . . . . ?
C76 C73 C75 F76 69.8(8) . . . . ?
C76 C73 C75 F77 -170.7(6) . . . . ?
C76 C73 C75 F78 -53.5(8) . . . . ?
C77 N13 C76 C73 152.7(6) . . . . ?
C78 N13 C76 C73 -88.7(7) . . . . ?
C80 C79 C81 F82 70.0(8) . . . . ?
C80 C79 C81 F83 -48.7(8) . . . . ?
C80 C79 C81 F84 -169.9(6) . . . . ?
C80 C79 C82 N14 103.3(7) . . . . ?
C81 C79 C80 F79 -173.5(7) . . . . ?
C81 C79 C80 F80 -55.1(9) . . . . ?
C81 C79 C80 F81 70.1(9) . . . . ?
C81 C79 C82 N14 -139.0(6) . . . . ?
C82 C79 C80 F79 -55.7(9) . . . . ?
C82 C79 C80 F80 62.7(9) . . . . ?
C82 C79 C80 F81 -172.1(7) . . . . ?
C82 C79 C81 F82 -51.6(8) . . . . ?
C82 C79 C81 F83 -170.3(6) . . . . ?
C82 C79 C81 F84 68.5(7) . . . . ?
C83 N14 C82 C79 -90.2(7) . . . . ?
C84 N14 C82 C79 151.7(6) . . . . ?
C86 C85 C87 F88 68.1(8) . . . . ?
C86 C85 C87 F89 -173.2(6) . . . . ?
C86 C85 C87 F90 -53.5(7) . . . . ?
C86 C85 C88 N15 -137.0(5) . . . . ?
C87 C85 C86 F85 71.0(7) . . . . ?
C87 C85 C86 F86 -49.2(7) . . . . ?
C87 C85 C86 F87 -170.2(6) . . . . ?
C87 C85 C88 N15 105.4(6) . . . . ?
C88 C85 C86 F85 -50.7(7) . . . . ?
C88 C85 C86 F86 -170.9(5) . . . . ?
C88 C85 C86 F87 68.2(7) . . . . ?
C88 C85 C87 F88 -174.7(6) . . . . ?
C88 C85 C87 F89 -55.9(8) . . . . ?
C88 C85 C87 F90 63.8(8) . . . . ?
C89 N15 C88 C85 -89.2(6) . . . . ?
C90 N15 C88 C85 151.9(5) . . . . ?
C92 C91 C93 F94 -53.4(7) . . . . ?
C92 C91 C93 F95 71.0(7) . . . . ?
C92 C91 C93 F96 -170.6(5) . . . . ?
C92 C91 C94 N16 103.7(6) . . . . ?
C93 C91 C92 F91 -50.7(8) . . . . ?
C93 C91 C92 F92 71.4(7) . . . . ?
C93 C91 C92 F93 -169.0(6) . . . . ?
C93 C91 C94 N16 -140.0(6) . . . . ?
C94 C91 C92 F91 65.7(7) . . . . ?
C94 C91 C92 F92 -172.2(5) . . . . ?
C94 C91 C92 F93 -52.5(8) . . . . ?
C94 C91 C93 F94 -174.0(5) . . . . ?
C94 C91 C93 F95 -49.6(7) . . . . ?
C94 C91 C93 F96 68.8(7) . . . . ?
C95 N16 C94 C91 -89.4(6) . . . . ?
C96 N16 C94 C91 154.1(6) . . . . ?
C97 C98 C99 C100 -3.7(15) . . . . ?
C98 C97 C102 C101 -4.0(15) . . . . ?
C98 C99 C100 C101 0.6(15) . . . . ?
C99 C100 C101 C102 0.8(15) . . . . ?
C100 C101 C102 C97 0.9(15) . . . . ?
C102 C97 C98 C99 5.4(15) . . . . ?
C103 C97 C98 C99 179.3(9) . . . . ?
C103 C97 C102 C101 -178.4(9) . . . . ?
C104 C105 C106 C107 8.8(15) . . . . ?
C105 C104 C109 C108 1.7(15) . . . . ?
C105 C106 C107 C108 -8.0(15) . . . . ?
C106 C107 C108 C109 3.7(15) . . . . ?
C107 C108 C109 C104 -0.7(15) . . . . ?
C109 C104 C105 C106 -5.6(14) . . . . ?
C110 C104 C105 C106 178.1(9) . . . . ?
C110 C104 C109 C108 178.0(9) . . . . ?

loop_
_twin_individual_id
_twin_individual_mass_fraction_refined
1 0.599(6)
2 0.401(6)

loop_
_exptl_oxdiff_crystal_face_indexfrac_h
_exptl_oxdiff_crystal_face_indexfrac_k
_exptl_oxdiff_crystal_face_indexfrac_l
_exptl_oxdiff_crystal_face_x
_exptl_oxdiff_crystal_face_y
_exptl_oxdiff_crystal_face_z
0.0003 0.0001 1.0001 -0.0004 0.0167 -0.0180
-0.0003 -0.0001 -1.0001 0.0004 -0.0167 0.0180
0.9998 -0.0007 -0.0004 -0.0047 0.0457 0.0423
0.9991 -0.0009 -2.0006 -0.0040 0.0123 0.0784
-0.9998 0.0007 0.0004 0.0047 -0.0457 -0.0423
-2.0014 -1.9987 1.0017 -0.2460 -0.0914 -0.1126
4.0528 6.0068 23.9135 0.7385 0.6335 -0.2308
7.0043 -4.0025 31.0006 -0.5545 0.8036 -0.2835
14.9939 -3.0105 2.9950 -0.4546 0.7105 0.5649
0.9979 -1.0010 -2.0002 -0.1316 0.0040 0.0734
4.0165 6.9444 -15.6783 0.8730 -0.0201 0.4873
-0.9979 1.0010 2.0002 0.1316 -0.0040 -0.0734
-1.0016 -0.9996 -1.9993 -0.1221 -0.0874 -0.0112

loop_
_smtbx_masks_void_nr
_smtbx_masks_void_average_x
_smtbx_masks_void_average_y
_smtbx_masks_void_average_z
_smtbx_masks_void_volume
_smtbx_masks_void_count_electrons
_smtbx_masks_void_content
1 0.158 -0.055 0.330 856.8 208.1 ?
2 -0.158 -0.901 0.830 856.8 209.6 ?
3 0.045 0.480 0.552 16.4 0.0 ?
4 -0.045 0.520 0.052 16.4 0.0 ?
5 0.062 0.273 0.087 8.1 1.1 ?
6 0.342 -0.681 0.830 856.8 207.9 ?
7 0.455 -0.020 0.052 16.4 0.0 ?
8 0.437 0.773 0.587 8.1 1.1 ?
9 0.658 0.411 0.330 856.8 209.1 ?
10 0.545 0.020 0.552 16.4 0.0 ?
11 0.562 0.227 0.087 8.1 1.0 ?
12 0.937 0.727 0.587 8.1 1.1 ?
